data_7707485
loop_
_publ_author_name
'Dodonov, Vladimir A.'
'Kushnerova, Olga A.'
'Baranov, Evgeny V.'
'Novikov, Alexander S.'
'Fedushkin, Igor L.'

_publ_section_title
;
 Activation and modification of carbon dioxide by redox-active low-valent
 gallium species.
;
_journal_issue 25
_journal_name_full 'Dalton transactions (Cambridge, England : 2003)'
_journal_page_first 8899
_journal_page_last 8906
_journal_paper_doi 10.1039/d1dt01199e
_journal_volume 50
_journal_year 2021
_chemical_formula_sum 'C97 H130 Ga2 N4 Na2 O10'
_chemical_formula_weight 1697.46
_space_group_crystal_system monoclinic
_space_group_IT_number 9
_space_group_name_Hall 'C -2yc'
_space_group_name_H-M_alt 'C 1 c 1'
_atom_sites_solution_hydrogens geom
_atom_sites_solution_primary dual
_atom_sites_solution_secondary difmap
_audit_creation_method SHELXL-2018/3
_audit_update_record
;
2021-05-04 deposited with the CCDC.	2021-05-25 downloaded from the CCDC.
;
_cell_angle_alpha 90
_cell_angle_beta 100.355(5)
_cell_angle_gamma 90
_cell_formula_units_Z 4
_cell_length_a 20.7044(13)
_cell_length_b 15.9646(10)
_cell_length_c 28.8066(13)
_cell_measurement_reflns_used 4672
_cell_measurement_temperature 100(2)
_cell_measurement_theta_max 25.2440
_cell_measurement_theta_min 3.2510
_cell_volume 9366.6(9)
_computing_cell_refinement 'CrysAlisPro 1.171.40.84a (Rigaku OD, 2020)'
_computing_data_collection 'CrysAlisPro 1.171.40.84a (Rigaku OD, 2020)'
_computing_data_reduction 'CrysAlisPro 1.171.40.84a (Rigaku OD, 2020)'
_computing_molecular_graphics SHELXTL
_computing_publication_material SHELXTL
_computing_structure_refinement 'SHELXL-2018/3 (Sheldrick, 2018)'
_computing_structure_solution SHELXT-2014/5
_diffrn_ambient_temperature 100(2)
_diffrn_measured_fraction_theta_full 0.998
_diffrn_measured_fraction_theta_max 0.998
_diffrn_measurement_device_type 'Xcalibur EOS'
_diffrn_measurement_method '\w scans'
_diffrn_radiation_type MoK\a
_diffrn_radiation_wavelength 0.71073
_diffrn_reflns_av_R_equivalents 0.0325
_diffrn_reflns_av_unetI/netI 0.0541
_diffrn_reflns_Laue_measured_fraction_full 0.998
_diffrn_reflns_Laue_measured_fraction_max 0.998
_diffrn_reflns_limit_h_max 24
_diffrn_reflns_limit_h_min -24
_diffrn_reflns_limit_k_max 12
_diffrn_reflns_limit_k_min -18
_diffrn_reflns_limit_l_max 34
_diffrn_reflns_limit_l_min -24
_diffrn_reflns_number 21670
_diffrn_reflns_point_group_measured_fraction_full 0.708
_diffrn_reflns_point_group_measured_fraction_max 0.708
_diffrn_reflns_theta_full 25.027
_diffrn_reflns_theta_max 25.027
_diffrn_reflns_theta_min 2.929
_diffrn_source 'Enhance (Mo) X-ray Source'
_exptl_absorpt_coefficient_mu 0.642
_exptl_absorpt_correction_T_max 0.912
_exptl_absorpt_correction_T_min 0.767
_exptl_absorpt_correction_type analytical
_exptl_absorpt_process_details
;
CrysAlisPro 1.171.40.84a (Rigaku Oxford Diffraction, 2020)
Analytical numeric absorption correction using a multifaceted crystal
model based on expressions derived by R.C. Clark & J.S. Reid.
(Clark, R. C. & Reid, J. S. (1995). Acta Cryst. A51, 887-897)
Empirical absorption correction using spherical harmonics,
implemented in SCALE3 ABSPACK scaling algorithm.
;
_exptl_crystal_colour black
_exptl_crystal_density_diffrn 1.204
_exptl_crystal_description plate
_exptl_crystal_F_000 3616
_exptl_crystal_size_max 0.600
_exptl_crystal_size_mid 0.380
_exptl_crystal_size_min 0.140
_refine_diff_density_max 0.642
_refine_diff_density_min -0.398
_refine_diff_density_rms 0.071
_refine_ls_abs_structure_details
;
 Flack x determined using 2458 quotients [(I+)-(I-)]/[(I+)+(I-)]
 (Parsons, Flack and Wagner, Acta Cryst. B69 (2013) 249-259).
;
_refine_ls_abs_structure_Flack 0.001(6)
_refine_ls_extinction_method none
_refine_ls_goodness_of_fit_ref 1.017
_refine_ls_hydrogen_treatment constr
_refine_ls_matrix_type full
_refine_ls_number_parameters 1174
_refine_ls_number_reflns 11721
_refine_ls_number_restraints 1044
_refine_ls_restrained_S_all 1.063
_refine_ls_R_factor_all 0.0900
_refine_ls_R_factor_gt 0.0671
_refine_ls_shift/su_max 0.001
_refine_ls_shift/su_mean 0.000
_refine_ls_structure_factor_coef Fsqd
_refine_ls_weighting_details 'w=1/[\s^2^(Fo^2^)+(0.0944P)^2^+28.2874P] where P=(Fo^2^+2Fc^2^)/3'
_refine_ls_weighting_scheme calc
_refine_ls_wR_factor_gt 0.1624
_refine_ls_wR_factor_ref 0.1814
_reflns_Friedel_coverage 0.419
_reflns_Friedel_fraction_full 0.418
_reflns_Friedel_fraction_max 0.418
_reflns_number_gt 9235
_reflns_number_total 11721
_reflns_threshold_expression 'I > 2\s(I)'
_cod_data_source_file d1dt01199e25.cif
_cod_data_source_block gabiannaco3
_cod_depositor_comments 'Adding full bibliography for 7707480--7707489.cif.'
_cod_original_sg_symbol_H-M 'C c'
_cod_database_code 7707485
_shelx_shelxl_version_number 2018/3
_shelx_space_group_comment
;
The symmetry employed for this shelxl refinement is uniquely defined
by the following loop, which should always be used as a source of
symmetry information in preference to the above space-group names.
They are only intended as comments.
;
_shelx_estimated_absorpt_t_min 0.699
_shelx_estimated_absorpt_t_max 0.916

loop_
_space_group_symop_operation_xyz
'x, y, z'
'x, -y, z+1/2'
'x+1/2, y+1/2, z'
'x+1/2, -y+1/2, z+1/2'

loop_
_atom_site_label
_atom_site_type_symbol
_atom_site_fract_x
_atom_site_fract_y
_atom_site_fract_z
_atom_site_U_iso_or_equiv
_atom_site_adp_type
_atom_site_occupancy
_atom_site_site_symmetry_order
_atom_site_calc_flag
_atom_site_refinement_flags_posn
_atom_site_refinement_flags_adp
_atom_site_refinement_flags_occupancy
_atom_site_disorder_assembly
_atom_site_disorder_group
Ga1 Ga 0.54769(9) 1.33802(6) 0.47342(7) 0.0452(3) Uani 1 1 d . U . . .
Ga2 Ga 0.54510(9) 1.23359(7) 0.56447(7) 0.0471(3) Uani 1 1 d . U . . .
Na1 Na 0.4010(2) 1.2119(3) 0.37865(15) 0.0646(11) Uani 1 1 d . U . . .
Na2 Na 0.4681(8) 1.0351(9) 0.5111(6) 0.085(3) Uani 0.458(6) 1 d D U P A 1
Na2' Na 0.4411(6) 1.0276(8) 0.5125(5) 0.085(3) Uani 0.542(6) 1 d D U P A 2
O1 O 0.5715(3) 1.3217(4) 0.5352(2) 0.0487(15) Uani 1 1 d . U . . .
O2 O 0.4811(3) 1.2552(4) 0.4519(2) 0.0481(16) Uani 1 1 d . U . . .
O3 O 0.4990(3) 1.1641(4) 0.5146(2) 0.0521(16) Uani 1 1 d . U . . .
O4 O 0.4302(4) 1.1326(5) 0.4485(3) 0.071(2) Uani 1 1 d . U . . .
N1 N 0.5177(4) 1.4474(5) 0.4529(3) 0.0486(19) Uani 1 1 d . U . . .
N2 N 0.6038(4) 1.3368(6) 0.4279(4) 0.062(3) Uani 1 1 d . U . . .
N3 N 0.6086(4) 1.1670(6) 0.6037(3) 0.061(2) Uani 1 1 d . U . . .
N4 N 0.4912(4) 1.2346(5) 0.6119(3) 0.049(2) Uani 1 1 d . U . . .
C1 C 0.5521(5) 1.4686(7) 0.4167(4) 0.060(3) Uani 1 1 d . U . . .
C2 C 0.5959(6) 1.4111(7) 0.4046(4) 0.067(3) Uani 1 1 d . U . . .
C3 C 0.6198(7) 1.4427(9) 0.3623(5) 0.090(4) Uani 1 1 d . U . . .
C4 C 0.5882(8) 1.5197(9) 0.3521(5) 0.099(4) Uani 1 1 d . U . . .
C5 C 0.5446(7) 1.5382(8) 0.3839(4) 0.076(3) Uani 1 1 d . U . . .
C6 C 0.5071(8) 1.6103(9) 0.3760(5) 0.088(4) Uani 1 1 d . U . . .
H6A H 0.477678 1.624959 0.396459 0.105 Uiso 1 1 calc R U . . .
C7 C 0.5131(9) 1.6616(10) 0.3374(6) 0.110(5) Uani 1 1 d . U . . .
H7A H 0.486115 1.709921 0.331286 0.132 Uiso 1 1 calc R U . . .
C8 C 0.5582(11) 1.6432(13) 0.3073(7) 0.131(6) Uani 1 1 d . U . . .
H8A H 0.562822 1.680036 0.282224 0.157 Uiso 1 1 calc R U . . .
C9 C 0.5965(10) 1.5687(12) 0.3150(6) 0.118(5) Uani 1 1 d . U . . .
C10 C 0.6408(11) 1.5378(15) 0.2837(7) 0.141(7) Uani 1 1 d . U . . .
H10A H 0.646217 1.566887 0.255916 0.169 Uiso 1 1 calc R U . . .
C11 C 0.6739(10) 1.4636(15) 0.2974(8) 0.148(7) Uani 1 1 d . U . . .
H11A H 0.706263 1.445550 0.280098 0.177 Uiso 1 1 calc R U . . .
C12 C 0.6628(8) 1.4153(11) 0.3341(6) 0.111(5) Uani 1 1 d . U . . .
H12A H 0.684543 1.362964 0.340289 0.134 Uiso 1 1 calc R U . . .
C13 C 0.4869(4) 1.5115(6) 0.4755(3) 0.045(2) Uani 1 1 d . U . . .
C14 C 0.5226(4) 1.5774(6) 0.4994(3) 0.049(2) Uani 1 1 d . U . . .
C15 C 0.4887(5) 1.6401(6) 0.5189(4) 0.050(2) Uani 1 1 d . U . . .
H15A H 0.512192 1.686767 0.533857 0.060 Uiso 1 1 calc R U . . .
C16 C 0.4210(5) 1.6351(7) 0.5168(4) 0.063(3) Uani 1 1 d . U . . .
H16A H 0.398517 1.677938 0.530331 0.076 Uiso 1 1 calc R U . . .
C17 C 0.3874(5) 1.5686(7) 0.4952(4) 0.068(3) Uani 1 1 d . U . . .
H17A H 0.341392 1.565681 0.494279 0.082 Uiso 1 1 calc R U . . .
C18 C 0.4180(5) 1.5039(6) 0.4740(4) 0.052(2) Uani 1 1 d . U . . .
C19 C 0.5978(5) 1.5821(7) 0.5058(5) 0.068(3) Uani 1 1 d . U . . .
H19A H 0.611245 1.557275 0.477109 0.081 Uiso 1 1 calc R U . . .
C20 C 0.6277(6) 1.5303(8) 0.5473(5) 0.077(3) Uani 1 1 d . U . . .
H20A H 0.607158 1.474856 0.545014 0.116 Uiso 1 1 calc R U . . .
H20B H 0.620724 1.557844 0.576415 0.116 Uiso 1 1 calc R U . . .
H20C H 0.674950 1.524361 0.547755 0.116 Uiso 1 1 calc R U . . .
C21 C 0.6248(7) 1.6724(9) 0.5114(6) 0.100(4) Uani 1 1 d . U . . .
H21A H 0.672122 1.671721 0.511489 0.150 Uiso 1 1 calc R U . . .
H21B H 0.616447 1.696002 0.541116 0.150 Uiso 1 1 calc R U . . .
H21C H 0.602796 1.706663 0.484962 0.150 Uiso 1 1 calc R U . . .
C22 C 0.3776(5) 1.4309(7) 0.4523(4) 0.075(3) Uani 1 1 d D U . . .
H22A H 0.401143 1.402025 0.429431 0.090 Uiso 0.52(4) 1 calc R U P B 1
H22B H 0.409090 1.397017 0.437500 0.090 Uiso 0.48(4) 1 calc R U P B 2
C23 C 0.3740(16) 1.3719(16) 0.4944(9) 0.070(5) Uani 0.52(4) 1 d D U P B 1
H23A H 0.414882 1.376042 0.517477 0.105 Uiso 0.52(4) 1 calc R U P B 1
H23B H 0.368035 1.314029 0.482998 0.105 Uiso 0.52(4) 1 calc R U P B 1
H23C H 0.336922 1.388089 0.509273 0.105 Uiso 0.52(4) 1 calc R U P B 1
C24 C 0.3076(9) 1.4543(18) 0.4273(12) 0.082(6) Uani 0.52(4) 1 d D U P B 1
H24A H 0.309448 1.478863 0.396358 0.123 Uiso 0.52(4) 1 calc R U P B 1
H24B H 0.288654 1.495029 0.446491 0.123 Uiso 0.52(4) 1 calc R U P B 1
H24C H 0.280157 1.403875 0.423074 0.123 Uiso 0.52(4) 1 calc R U P B 1
C23' C 0.3513(16) 1.3687(17) 0.4850(10) 0.070(5) Uani 0.48(4) 1 d D U P B 2
H23D H 0.333471 1.319360 0.466821 0.105 Uiso 0.48(4) 1 calc R U P B 2
H23E H 0.316572 1.395421 0.498795 0.105 Uiso 0.48(4) 1 calc R U P B 2
H23F H 0.387092 1.351417 0.510264 0.105 Uiso 0.48(4) 1 calc R U P B 2
C24' C 0.3250(15) 1.4584(19) 0.4101(10) 0.082(6) Uani 0.48(4) 1 d D U P B 2
H24D H 0.343733 1.500061 0.391377 0.123 Uiso 0.48(4) 1 calc R U P B 2
H24E H 0.287599 1.483041 0.421836 0.123 Uiso 0.48(4) 1 calc R U P B 2
H24F H 0.310156 1.409640 0.390440 0.123 Uiso 0.48(4) 1 calc R U P B 2
C25 C 0.6575(6) 1.2836(8) 0.4217(5) 0.071(3) Uani 1 1 d . U . . .
C26 C 0.7205(7) 1.2989(11) 0.4489(6) 0.099(4) Uani 1 1 d . U . . .
C27 C 0.7727(8) 1.2479(11) 0.4413(7) 0.119(5) Uani 1 1 d . U . . .
H27A H 0.815006 1.254954 0.460057 0.142 Uiso 1 1 calc R U . . .
C28 C 0.7627(8) 1.1870(10) 0.4062(6) 0.109(5) Uani 1 1 d . U . . .
H28A H 0.799118 1.155514 0.399912 0.131 Uiso 1 1 calc R U . . .
C29 C 0.7017(7) 1.1712(9) 0.3805(6) 0.102(5) Uani 1 1 d . U . . .
H29A H 0.695660 1.126798 0.358163 0.122 Uiso 1 1 calc R U . . .
C30 C 0.6484(6) 1.2202(8) 0.3869(5) 0.083(4) Uani 1 1 d . U . . .
C31 C 0.7334(8) 1.3737(12) 0.4845(7) 0.116(5) Uani 1 1 d . U . . .
H31A H 0.689986 1.387399 0.493231 0.139 Uiso 1 1 calc R U . . .
C32 C 0.7749(13) 1.3418(15) 0.5280(9) 0.172(9) Uani 1 1 d . U . . .
H32A H 0.773251 1.380860 0.553993 0.258 Uiso 1 1 calc R U . . .
H32B H 0.820322 1.336446 0.523022 0.258 Uiso 1 1 calc R U . . .
H32C H 0.758693 1.286833 0.535836 0.258 Uiso 1 1 calc R U . . .
C33 C 0.7544(13) 1.4451(17) 0.4668(10) 0.185(10) Uani 1 1 d . U . . .
H33A H 0.757972 1.489443 0.490647 0.277 Uiso 1 1 calc R U . . .
H33B H 0.722982 1.462042 0.438759 0.277 Uiso 1 1 calc R U . . .
H33C H 0.797476 1.435499 0.458169 0.277 Uiso 1 1 calc R U . . .
C34 C 0.5820(6) 1.2010(9) 0.3586(5) 0.081(4) Uani 1 1 d . U . . .
H34A H 0.551855 1.246690 0.365219 0.098 Uiso 1 1 calc R U . . .
C35 C 0.5537(7) 1.1180(10) 0.3736(5) 0.101(4) Uani 1 1 d . U . . .
H35A H 0.556240 1.117544 0.407905 0.151 Uiso 1 1 calc R U . . .
H35B H 0.579165 1.070954 0.364424 0.151 Uiso 1 1 calc R U . . .
H35C H 0.507793 1.112576 0.357995 0.151 Uiso 1 1 calc R U . . .
C36 C 0.5822(9) 1.2024(13) 0.3075(7) 0.125(6) Uani 1 1 d . U . . .
H36A H 0.587601 1.260149 0.297350 0.188 Uiso 1 1 calc R U . . .
H36B H 0.540460 1.179963 0.290561 0.188 Uiso 1 1 calc R U . . .
H36C H 0.618470 1.167976 0.300624 0.188 Uiso 1 1 calc R U . . .
C37 C 0.5866(6) 1.1549(8) 0.6467(4) 0.068(3) Uani 1 1 d . U . . .
C38 C 0.5255(5) 1.1895(7) 0.6500(3) 0.055(3) Uani 1 1 d . U . . .
C39 C 0.5104(5) 1.1675(7) 0.6975(4) 0.058(3) Uani 1 1 d . U . . .
C40 C 0.5660(6) 1.1210(7) 0.7196(4) 0.062(3) Uani 1 1 d . U . . .
C41 C 0.6133(6) 1.1113(8) 0.6902(4) 0.076(3) Uani 1 1 d . U . . .
C42 C 0.6707(7) 1.0642(9) 0.7074(5) 0.095(4) Uani 1 1 d . U . . .
H42A H 0.702651 1.053238 0.688277 0.114 Uiso 1 1 calc R U . . .
C43 C 0.6781(8) 1.0341(9) 0.7544(5) 0.092(4) Uani 1 1 d . U . . .
H43A H 0.717382 1.005251 0.767170 0.111 Uiso 1 1 calc R U . . .
C44 C 0.6317(8) 1.0442(10) 0.7823(6) 0.101(4) Uani 1 1 d . U . . .
H44A H 0.639642 1.021590 0.813280 0.121 Uiso 1 1 calc R U . . .
C45 C 0.5711(7) 1.0883(7) 0.7658(4) 0.078(3) Uani 1 1 d . U . . .
C46 C 0.5181(7) 1.1059(8) 0.7896(5) 0.080(3) Uani 1 1 d . U . . .
H46A H 0.519607 1.086919 0.821010 0.096 Uiso 1 1 calc R U . . .
C47 C 0.4669(7) 1.1485(7) 0.7679(5) 0.077(3) Uani 1 1 d . U . . .
H47A H 0.431420 1.156472 0.784230 0.093 Uiso 1 1 calc R U . . .
C48 C 0.4609(7) 1.1835(7) 0.7220(4) 0.072(3) Uani 1 1 d . U . . .
H48A H 0.424063 1.216620 0.708871 0.086 Uiso 1 1 calc R U . . .
C49 C 0.6771(6) 1.1633(8) 0.6062(4) 0.072(3) Uani 1 1 d . U . . .
C50 C 0.7184(6) 1.2193(10) 0.6357(5) 0.084(4) Uani 1 1 d . U . . .
C51 C 0.7879(7) 1.2118(11) 0.6393(5) 0.103(5) Uani 1 1 d . U . . .
H51A H 0.816806 1.247794 0.659525 0.124 Uiso 1 1 calc R U . . .
C52 C 0.8129(7) 1.1496(11) 0.6120(6) 0.108(5) Uani 1 1 d . U . . .
H52A H 0.859039 1.144513 0.614374 0.129 Uiso 1 1 calc R U . . .
C53 C 0.7725(7) 1.0964(11) 0.5824(6) 0.112(5) Uani 1 1 d . U . . .
H53A H 0.791069 1.055336 0.564898 0.134 Uiso 1 1 calc R U . . .
C54 C 0.7034(6) 1.1026(10) 0.5779(5) 0.087(4) Uani 1 1 d . U . . .
C55 C 0.6931(6) 1.2916(9) 0.6612(5) 0.081(4) Uani 1 1 d . U . . .
H55A H 0.644362 1.285064 0.657083 0.097 Uiso 1 1 calc R U . . .
C56 C 0.7061(8) 1.3758(11) 0.6400(6) 0.109(5) Uani 1 1 d . U . . .
H56A H 0.678850 1.381212 0.608647 0.163 Uiso 1 1 calc R U . . .
H56B H 0.752546 1.379637 0.637418 0.163 Uiso 1 1 calc R U . . .
H56C H 0.695299 1.420864 0.660453 0.163 Uiso 1 1 calc R U . . .
C57 C 0.7195(8) 1.2901(11) 0.7134(6) 0.104(5) Uani 1 1 d . U . . .
H57A H 0.714780 1.233634 0.725637 0.156 Uiso 1 1 calc R U . . .
H57B H 0.694998 1.329982 0.729367 0.156 Uiso 1 1 calc R U . . .
H57C H 0.766074 1.305728 0.719050 0.156 Uiso 1 1 calc R U . . .
C58 C 0.6594(7) 1.0484(10) 0.5448(5) 0.096(4) Uani 1 1 d . U . . .
H58A H 0.613690 1.057689 0.550600 0.115 Uiso 1 1 calc R U . . .
C59 C 0.6610(10) 1.0759(13) 0.4943(7) 0.141(7) Uani 1 1 d . U . . .
H59A H 0.646702 1.134381 0.490054 0.211 Uiso 1 1 calc R U . . .
H59B H 0.631420 1.040311 0.472217 0.211 Uiso 1 1 calc R U . . .
H59C H 0.705793 1.070647 0.488036 0.211 Uiso 1 1 calc R U . . .
C60 C 0.6745(10) 0.9555(14) 0.5520(8) 0.151(7) Uani 1 1 d . U . . .
H60A H 0.652030 0.933576 0.576610 0.226 Uiso 1 1 calc R U . . .
H60B H 0.722013 0.947785 0.561652 0.226 Uiso 1 1 calc R U . . .
H60C H 0.659339 0.925423 0.522425 0.226 Uiso 1 1 calc R U . . .
C61 C 0.4303(5) 1.2726(7) 0.6155(4) 0.060(3) Uani 1 1 d . U . . .
C62 C 0.4301(7) 1.3590(9) 0.6267(4) 0.077(4) Uani 1 1 d . U . . .
C63 C 0.3717(9) 1.3995(12) 0.6309(6) 0.115(5) Uani 1 1 d . U . . .
H63A H 0.371186 1.456941 0.639483 0.138 Uiso 1 1 calc R U . . .
C64 C 0.3177(9) 1.3553(13) 0.6227(7) 0.116(5) Uani 1 1 d . U . . .
H64A H 0.277757 1.384065 0.623487 0.139 Uiso 1 1 calc R U . . .
C65 C 0.3135(7) 1.2734(12) 0.6132(6) 0.110(5) Uani 1 1 d . U . . .
H65A H 0.272132 1.246001 0.609173 0.132 Uiso 1 1 calc R U . . .
C66 C 0.3736(6) 1.2248(9) 0.6089(5) 0.084(4) Uani 1 1 d . U . . .
C67 C 0.4898(9) 1.4116(9) 0.6346(6) 0.103(5) Uani 1 1 d . U . . .
H67A H 0.517290 1.382382 0.614350 0.123 Uiso 1 1 calc R U . . .
C68 C 0.4897(11) 1.4972(15) 0.6164(8) 0.162(8) Uani 1 1 d . U . . .
H68A H 0.532213 1.509194 0.607473 0.243 Uiso 1 1 calc R U . . .
H68B H 0.481997 1.536625 0.640918 0.243 Uiso 1 1 calc R U . . .
H68C H 0.454768 1.502973 0.588740 0.243 Uiso 1 1 calc R U . . .
C69 C 0.5303(13) 1.4069(18) 0.6785(10) 0.186(10) Uani 1 1 d . U . . .
H69A H 0.573465 1.430235 0.676512 0.279 Uiso 1 1 calc R U . . .
H69B H 0.535183 1.348187 0.688479 0.279 Uiso 1 1 calc R U . . .
H69C H 0.510732 1.438859 0.701515 0.279 Uiso 1 1 calc R U . . .
C70 C 0.3729(7) 1.1324(10) 0.5971(5) 0.103(5) Uani 1 1 d D U . . .
H70A H 0.418161 1.110312 0.608688 0.124 Uiso 0.458(6) 1 calc R U P A 1
H70B H 0.419455 1.116089 0.596729 0.124 Uiso 0.542(6) 1 calc R U P A 2
C71 C 0.3506(18) 1.099(2) 0.5464(6) 0.100(8) Uani 0.458(6) 1 d D U P A 1
H71A H 0.350329 1.037942 0.546767 0.149 Uiso 0.458(6) 1 calc R U P A 1
H71B H 0.380940 1.119112 0.526346 0.149 Uiso 0.458(6) 1 calc R U P A 1
H71C H 0.306262 1.119938 0.533967 0.149 Uiso 0.458(6) 1 calc R U P A 1
C72 C 0.3286(17) 1.099(2) 0.6308(10) 0.117(8) Uani 0.458(6) 1 d D U P A 1
H72A H 0.353137 1.099354 0.663207 0.176 Uiso 0.458(6) 1 calc R U P A 1
H72B H 0.314520 1.042080 0.621704 0.176 Uiso 0.458(6) 1 calc R U P A 1
H72C H 0.289946 1.135477 0.628788 0.176 Uiso 0.458(6) 1 calc R U P A 1
C71' C 0.3369(15) 1.1311(19) 0.5454(6) 0.100(8) Uani 0.542(6) 1 d D U P A 2
H71D H 0.290653 1.146018 0.544117 0.149 Uiso 0.542(6) 1 calc R U P A 2
H71E H 0.339691 1.074915 0.532249 0.149 Uiso 0.542(6) 1 calc R U P A 2
H71F H 0.357322 1.171649 0.526989 0.149 Uiso 0.542(6) 1 calc R U P A 2
C72' C 0.3451(15) 1.0660(18) 0.6271(9) 0.117(8) Uani 0.542(6) 1 d D U P A 2
H72D H 0.366436 1.071612 0.660172 0.176 Uiso 0.542(6) 1 calc R U P A 2
H72E H 0.353555 1.009931 0.615673 0.176 Uiso 0.542(6) 1 calc R U P A 2
H72F H 0.297696 1.074277 0.624420 0.176 Uiso 0.542(6) 1 calc R U P A 2
C73 C 0.4698(5) 1.1835(6) 0.4710(3) 0.050(2) Uani 1 1 d . U . . .
O1S O 0.4071(7) 1.3123(7) 0.3198(4) 0.070(3) Uani 0.815(15) 1 d D U P A 1
C1S C 0.4421(10) 1.3887(10) 0.3286(6) 0.113(6) Uani 0.815(15) 1 d D U P A 1
H1SA H 0.481198 1.380669 0.353609 0.135 Uiso 0.815(15) 1 calc R U P A 1
H1SB H 0.413832 1.431999 0.339257 0.135 Uiso 0.815(15) 1 calc R U P A 1
C2S C 0.4622(11) 1.4149(17) 0.2845(6) 0.151(7) Uani 0.815(15) 1 d D U P A 1
H2SA H 0.459691 1.476552 0.280799 0.181 Uiso 0.815(15) 1 calc R U P A 1
H2SB H 0.507646 1.396492 0.283506 0.181 Uiso 0.815(15) 1 calc R U P A 1
C3S C 0.4151(9) 1.3733(12) 0.2477(5) 0.107(6) Uani 0.815(15) 1 d D U P A 1
H3SA H 0.388428 1.415002 0.227210 0.128 Uiso 0.815(15) 1 calc R U P A 1
H3SB H 0.438021 1.337091 0.227974 0.128 Uiso 0.815(15) 1 calc R U P A 1
C4S C 0.3740(8) 1.3234(12) 0.2734(5) 0.108(6) Uani 0.815(15) 1 d D U P A 1
H4SA H 0.331670 1.352338 0.273342 0.130 Uiso 0.815(15) 1 calc R U P A 1
H4SB H 0.364655 1.268256 0.257867 0.130 Uiso 0.815(15) 1 calc R U P A 1
O1Q O 0.403(3) 1.336(3) 0.3302(19) 0.070(3) Uani 0.185(15) 1 d D U P A 2
C1Q C 0.464(2) 1.377(5) 0.329(2) 0.113(6) Uani 0.185(15) 1 d D U P A 2
H1QA H 0.499606 1.335265 0.331761 0.135 Uiso 0.185(15) 1 calc R U P A 2
H1QB H 0.473651 1.416743 0.355542 0.135 Uiso 0.185(15) 1 calc R U P A 2
C2Q C 0.457(3) 1.421(6) 0.284(3) 0.151(7) Uani 0.185(15) 1 d D U P A 2
H2QA H 0.483831 1.472526 0.286405 0.181 Uiso 0.185(15) 1 calc R U P A 2
H2QB H 0.468424 1.384903 0.258634 0.181 Uiso 0.185(15) 1 calc R U P A 2
C3Q C 0.386(3) 1.442(4) 0.274(2) 0.107(6) Uani 0.185(15) 1 d D U P A 2
H3QA H 0.363210 1.414542 0.244983 0.128 Uiso 0.185(15) 1 calc R U P A 2
H3QB H 0.378754 1.502904 0.271931 0.128 Uiso 0.185(15) 1 calc R U P A 2
C4Q C 0.364(2) 1.407(4) 0.316(2) 0.108(6) Uani 0.185(15) 1 d D U P A 2
H4QA H 0.369698 1.448737 0.341931 0.130 Uiso 0.185(15) 1 calc R U P A 2
H4QB H 0.317266 1.390850 0.308506 0.130 Uiso 0.185(15) 1 calc R U P A 2
O2S O 0.3699(9) 1.0991(10) 0.3255(6) 0.069(3) Uani 0.458(6) 1 d D U P A 1
C5S C 0.3275(12) 1.0418(12) 0.3422(7) 0.084(5) Uani 0.458(6) 1 d D U P A 1
H5SA H 0.282252 1.064360 0.337296 0.101 Uiso 0.458(6) 1 calc R U P A 1
H5SB H 0.342275 1.031425 0.376337 0.101 Uiso 0.458(6) 1 calc R U P A 1
C6S C 0.3293(12) 0.9636(10) 0.3154(7) 0.073(5) Uani 0.458(6) 1 d D U P A 1
H6SA H 0.287237 0.932839 0.312360 0.088 Uiso 0.458(6) 1 calc R U P A 1
H6SB H 0.365515 0.926744 0.330494 0.088 Uiso 0.458(6) 1 calc R U P A 1
C7S C 0.3405(14) 0.9943(15) 0.2693(6) 0.097(7) Uani 0.458(6) 1 d D U P A 1
H7SA H 0.362712 0.951488 0.252910 0.116 Uiso 0.458(6) 1 calc R U P A 1
H7SB H 0.298785 1.010740 0.248855 0.116 Uiso 0.458(6) 1 calc R U P A 1
C8S C 0.3831(11) 1.0673(14) 0.2826(7) 0.077(5) Uani 0.458(6) 1 d D U P A 1
H8SA H 0.429802 1.050592 0.286299 0.092 Uiso 0.458(6) 1 calc R U P A 1
H8SB H 0.374293 1.110727 0.257752 0.092 Uiso 0.458(6) 1 calc R U P A 1
O2Q O 0.3906(7) 1.1154(10) 0.3108(5) 0.069(3) Uani 0.542(6) 1 d D U P A 2
C5Q C 0.3308(8) 1.0714(14) 0.2997(6) 0.084(5) Uani 0.542(6) 1 d D U P A 2
H5QA H 0.293532 1.111197 0.295287 0.101 Uiso 0.542(6) 1 calc R U P A 2
H5QB H 0.326023 1.032643 0.325654 0.101 Uiso 0.542(6) 1 calc R U P A 2
C6Q C 0.3311(9) 1.0242(12) 0.2559(6) 0.073(5) Uani 0.542(6) 1 d D U P A 2
H6QA H 0.345077 0.965499 0.262949 0.088 Uiso 0.542(6) 1 calc R U P A 2
H6QB H 0.287017 1.024176 0.235791 0.088 Uiso 0.542(6) 1 calc R U P A 2
C7Q C 0.3786(10) 1.0688(16) 0.2329(5) 0.097(7) Uani 0.542(6) 1 d D U P A 2
H7QA H 0.356504 1.111571 0.210661 0.116 Uiso 0.542(6) 1 calc R U P A 2
H7QB H 0.402535 1.029473 0.215479 0.116 Uiso 0.542(6) 1 calc R U P A 2
C8Q C 0.4233(8) 1.1081(14) 0.2722(6) 0.077(5) Uani 0.542(6) 1 d D U P A 2
H8QA H 0.463313 1.073466 0.281019 0.092 Uiso 0.542(6) 1 calc R U P A 2
H8QB H 0.436662 1.164203 0.262670 0.092 Uiso 0.542(6) 1 calc R U P A 2
O3S O 0.2922(6) 1.2164(10) 0.3769(6) 0.057(4) Uani 0.621(15) 1 d D U P A 1
C9S C 0.2388(9) 1.2563(17) 0.3477(6) 0.069(4) Uani 0.621(15) 1 d D U P A 1
H9SA H 0.218062 1.217698 0.322430 0.082 Uiso 0.621(15) 1 calc R U P A 1
H9SB H 0.254032 1.306704 0.332835 0.082 Uiso 0.621(15) 1 calc R U P A 1
C10S C 0.1914(9) 1.2797(13) 0.3779(8) 0.099(6) Uani 0.621(15) 1 d D U P A 1
H10C H 0.199828 1.337216 0.390453 0.118 Uiso 0.621(15) 1 calc R U P A 1
H10D H 0.145787 1.276281 0.360374 0.118 Uiso 0.621(15) 1 calc R U P A 1
C11S C 0.2033(10) 1.2174(14) 0.4160(7) 0.108(7) Uani 0.621(15) 1 d D U P A 1
H11B H 0.215193 1.245014 0.447168 0.130 Uiso 0.621(15) 1 calc R U P A 1
H11C H 0.164022 1.182116 0.415966 0.130 Uiso 0.621(15) 1 calc R U P A 1
C12S C 0.2583(10) 1.1672(12) 0.4054(8) 0.090(6) Uani 0.621(15) 1 d D U P A 1
H12B H 0.288074 1.151418 0.434942 0.107 Uiso 0.621(15) 1 calc R U P A 1
H12C H 0.241711 1.115362 0.388492 0.107 Uiso 0.621(15) 1 calc R U P A 1
O3Q O 0.2856(10) 1.2393(19) 0.3845(10) 0.057(4) Uani 0.379(15) 1 d D U P A 2
C9Q C 0.2454(14) 1.265(3) 0.3421(11) 0.069(4) Uani 0.379(15) 1 d D U P A 2
H9QA H 0.255181 1.231773 0.315259 0.082 Uiso 0.379(15) 1 calc R U P A 2
H9QB H 0.253425 1.325077 0.335927 0.082 Uiso 0.379(15) 1 calc R U P A 2
C10Q C 0.1768(12) 1.253(2) 0.3474(12) 0.099(6) Uani 0.379(15) 1 d D U P A 2
H10E H 0.148849 1.237526 0.317007 0.118 Uiso 0.379(15) 1 calc R U P A 2
H10F H 0.158756 1.303762 0.360000 0.118 Uiso 0.379(15) 1 calc R U P A 2
C11Q C 0.1816(13) 1.183(2) 0.3814(12) 0.108(7) Uani 0.379(15) 1 d D U P A 2
H11D H 0.145049 1.184636 0.399338 0.130 Uiso 0.379(15) 1 calc R U P A 2
H11E H 0.181660 1.128395 0.365387 0.130 Uiso 0.379(15) 1 calc R U P A 2
C12Q C 0.2450(15) 1.199(3) 0.4124(10) 0.090(6) Uani 0.379(15) 1 d D U P A 2
H12D H 0.238830 1.235959 0.439016 0.107 Uiso 0.379(15) 1 calc R U P A 2
H12E H 0.265192 1.146191 0.425339 0.107 Uiso 0.379(15) 1 calc R U P A 2
O4S O 0.4910(10) 0.9402(11) 0.5713(6) 0.078(4) Uani 0.458(6) 1 d D U P A 1
C13S C 0.5356(15) 0.956(2) 0.6135(9) 0.114(8) Uani 0.458(6) 1 d D U P A 1
H13A H 0.537066 1.016165 0.620779 0.137 Uiso 0.458(6) 1 calc R U P A 1
H13B H 0.580188 0.937135 0.610195 0.137 Uiso 0.458(6) 1 calc R U P A 1
C14S C 0.513(2) 0.909(2) 0.6514(7) 0.158(12) Uani 0.458(6) 1 d D U P A 1
H14A H 0.551047 0.888694 0.674913 0.190 Uiso 0.458(6) 1 calc R U P A 1
H14B H 0.484644 0.943554 0.667594 0.190 Uiso 0.458(6) 1 calc R U P A 1
C15S C 0.477(2) 0.838(2) 0.6270(10) 0.152(11) Uani 0.458(6) 1 d D U P A 1
H15B H 0.500977 0.784829 0.634630 0.183 Uiso 0.458(6) 1 calc R U P A 1
H15C H 0.432980 0.832821 0.636174 0.183 Uiso 0.458(6) 1 calc R U P A 1
C16S C 0.4702(18) 0.8576(14) 0.5767(9) 0.107(7) Uani 0.458(6) 1 d D U P A 1
H16B H 0.497137 0.818258 0.561720 0.128 Uiso 0.458(6) 1 calc R U P A 1
H16C H 0.423799 0.851216 0.561089 0.128 Uiso 0.458(6) 1 calc R U P A 1
O4Q O 0.4588(8) 0.9478(10) 0.5813(5) 0.078(4) Uani 0.542(6) 1 d D U P A 2
C13Q C 0.5112(11) 0.967(2) 0.6180(8) 0.114(8) Uani 0.542(6) 1 d D U P A 2
H13C H 0.519899 1.028317 0.618487 0.137 Uiso 0.542(6) 1 calc R U P A 2
H13D H 0.551468 0.937824 0.612985 0.137 Uiso 0.542(6) 1 calc R U P A 2
C14Q C 0.4939(17) 0.941(2) 0.6629(6) 0.158(12) Uani 0.542(6) 1 d D U P A 2
H14C H 0.474489 0.988294 0.678057 0.190 Uiso 0.542(6) 1 calc R U P A 2
H14D H 0.532906 0.920227 0.684785 0.190 Uiso 0.542(6) 1 calc R U P A 2
C15Q C 0.4458(18) 0.874(2) 0.6497(8) 0.152(11) Uani 0.542(6) 1 d D U P A 2
H15D H 0.406150 0.884177 0.663735 0.183 Uiso 0.542(6) 1 calc R U P A 2
H15E H 0.464725 0.819264 0.660597 0.183 Uiso 0.542(6) 1 calc R U P A 2
C16Q C 0.4296(14) 0.8772(14) 0.5982(8) 0.107(7) Uani 0.542(6) 1 d D U P A 2
H16D H 0.445749 0.825691 0.584838 0.128 Uiso 0.542(6) 1 calc R U P A 2
H16E H 0.381393 0.879741 0.587981 0.128 Uiso 0.542(6) 1 calc R U P A 2
O5S O 0.4742(11) 0.9218(12) 0.4701(8) 0.096(4) Uani 0.458(6) 1 d D U P A 1
C17S C 0.482(2) 0.9280(18) 0.4226(9) 0.148(8) Uani 0.458(6) 1 d D U P A 1
H17B H 0.506574 0.979232 0.417755 0.178 Uiso 0.458(6) 1 calc R U P A 1
H17C H 0.438075 0.930962 0.401748 0.178 Uiso 0.458(6) 1 calc R U P A 1
C18S C 0.517(2) 0.853(2) 0.4116(11) 0.160(9) Uani 0.458(6) 1 d D U P A 1
H18A H 0.503344 0.835877 0.378267 0.192 Uiso 0.458(6) 1 calc R U P A 1
H18B H 0.565372 0.862602 0.417829 0.192 Uiso 0.458(6) 1 calc R U P A 1
C19S C 0.498(2) 0.7903(14) 0.4440(13) 0.159(11) Uani 0.458(6) 1 d D U P A 1
H19B H 0.531783 0.745388 0.450870 0.191 Uiso 0.458(6) 1 calc R U P A 1
H19C H 0.455269 0.765102 0.431175 0.191 Uiso 0.458(6) 1 calc R U P A 1
C20S C 0.496(2) 0.8414(16) 0.4863(10) 0.167(13) Uani 0.458(6) 1 d D U P A 1
H20D H 0.464569 0.816385 0.504780 0.201 Uiso 0.458(6) 1 calc R U P A 1
H20E H 0.539524 0.844631 0.506582 0.201 Uiso 0.458(6) 1 calc R U P A 1
O5Q O 0.4390(9) 0.9273(10) 0.4547(6) 0.096(4) Uani 0.542(6) 1 d D U P A 2
C17Q C 0.4052(16) 0.9489(14) 0.4092(8) 0.148(8) Uani 0.542(6) 1 d D U P A 2
H17D H 0.435270 0.977074 0.391038 0.178 Uiso 0.542(6) 1 calc R U P A 2
H17E H 0.368449 0.987452 0.411542 0.178 Uiso 0.542(6) 1 calc R U P A 2
C18Q C 0.3801(15) 0.871(2) 0.3857(9) 0.160(9) Uani 0.542(6) 1 d D U P A 2
H18C H 0.373397 0.875758 0.350966 0.192 Uiso 0.542(6) 1 calc R U P A 2
H18D H 0.338467 0.853042 0.395207 0.192 Uiso 0.542(6) 1 calc R U P A 2
C19Q C 0.4340(18) 0.8124(16) 0.4037(10) 0.159(11) Uani 0.542(6) 1 d D U P A 2
H19D H 0.417752 0.754159 0.404134 0.191 Uiso 0.542(6) 1 calc R U P A 2
H19E H 0.468792 0.814839 0.384247 0.191 Uiso 0.542(6) 1 calc R U P A 2
C20Q C 0.4581(18) 0.8432(14) 0.4516(10) 0.167(13) Uani 0.542(6) 1 d D U P A 2
H20F H 0.439552 0.808845 0.474701 0.201 Uiso 0.542(6) 1 calc R U P A 2
H20G H 0.506504 0.838703 0.459082 0.201 Uiso 0.542(6) 1 calc R U P A 2
O1Z O 0.2445(16) 0.682(2) 0.2413(12) 0.172(9) Uani 0.538(17) 1 d D U P C 1
C1Z C 0.338(2) 0.631(3) 0.2881(16) 0.161(13) Uani 0.538(17) 1 d D U P C 1
H1ZA H 0.380916 0.644704 0.306796 0.241 Uiso 0.538(17) 1 calc R U P C 1
H1ZB H 0.343852 0.602881 0.258853 0.241 Uiso 0.538(17) 1 calc R U P C 1
H1ZC H 0.314441 0.593290 0.306294 0.241 Uiso 0.538(17) 1 calc R U P C 1
C2Z C 0.298(3) 0.712(3) 0.276(3) 0.27(3) Uani 0.538(17) 1 d D U P C 1
H2ZA H 0.282133 0.734329 0.304029 0.329 Uiso 0.538(17) 1 calc R U P C 1
H2ZB H 0.323649 0.755033 0.263020 0.329 Uiso 0.538(17) 1 calc R U P C 1
C3Z C 0.201(3) 0.741(4) 0.215(2) 0.24(3) Uani 0.538(17) 1 d D U P C 1
H3ZA H 0.232474 0.775834 0.201522 0.285 Uiso 0.538(17) 1 calc R U P C 1
H3ZB H 0.188896 0.774841 0.240498 0.285 Uiso 0.538(17) 1 calc R U P C 1
C4Z C 0.1390(17) 0.755(3) 0.1766(13) 0.143(10) Uani 0.538(17) 1 d D U P C 1
H4ZA H 0.131277 0.815425 0.172245 0.215 Uiso 0.538(17) 1 calc R U P C 1
H4ZB H 0.145617 0.730102 0.146757 0.215 Uiso 0.538(17) 1 calc R U P C 1
H4ZC H 0.100963 0.729085 0.186696 0.215 Uiso 0.538(17) 1 calc R U P C 1
O1' O 0.2024(19) 0.776(3) 0.2132(15) 0.172(9) Uani 0.462(17) 1 d D U P C 2
C1' C 0.314(3) 0.693(3) 0.266(2) 0.161(13) Uani 0.462(17) 1 d D U P C 2
H1'A H 0.358817 0.713864 0.271502 0.241 Uiso 0.462(17) 1 calc R U P C 2
H1'B H 0.311354 0.639604 0.249048 0.241 Uiso 0.462(17) 1 calc R U P C 2
H1'C H 0.300118 0.683704 0.296850 0.241 Uiso 0.462(17) 1 calc R U P C 2
C2' C 0.268(3) 0.757(5) 0.237(3) 0.27(3) Uani 0.462(17) 1 d D U P C 2
H2'A H 0.275429 0.806126 0.258728 0.329 Uiso 0.462(17) 1 calc R U P C 2
H2'B H 0.292816 0.769701 0.212157 0.329 Uiso 0.462(17) 1 calc R U P C 2
C3' C 0.157(2) 0.832(4) 0.186(3) 0.24(3) Uani 0.462(17) 1 d D U P C 2
H3'A H 0.174938 0.840409 0.156862 0.285 Uiso 0.462(17) 1 calc R U P C 2
H3'B H 0.163766 0.885082 0.203496 0.285 Uiso 0.462(17) 1 calc R U P C 2
C4' C 0.0820(19) 0.830(3) 0.1682(16) 0.143(10) Uani 0.462(17) 1 d D U P C 2
H4'A H 0.068337 0.881174 0.150838 0.215 Uiso 0.462(17) 1 calc R U P C 2
H4'B H 0.059409 0.824898 0.195223 0.215 Uiso 0.462(17) 1 calc R U P C 2
H4'C H 0.070839 0.781219 0.147354 0.215 Uiso 0.462(17) 1 calc R U P C 2

loop_
_atom_site_aniso_label
_atom_site_aniso_U_11
_atom_site_aniso_U_22
_atom_site_aniso_U_33
_atom_site_aniso_U_23
_atom_site_aniso_U_13
_atom_site_aniso_U_12
Ga1 0.0419(5) 0.0427(6) 0.0515(6) -0.0038(5) 0.0095(4) 0.0135(5)
Ga2 0.0438(5) 0.0545(6) 0.0392(5) -0.0055(5) -0.0024(4) 0.0183(5)
Na1 0.065(2) 0.069(3) 0.053(2) 0.001(2) -0.0088(19) -0.009(2)
Na2 0.113(8) 0.049(3) 0.081(3) 0.012(3) -0.013(5) -0.038(5)
Na2' 0.113(8) 0.049(3) 0.081(3) 0.012(3) -0.013(5) -0.038(5)
O1 0.042(3) 0.047(4) 0.051(4) -0.004(3) -0.006(3) 0.008(3)
O2 0.052(3) 0.047(4) 0.045(4) -0.001(3) 0.010(3) 0.009(3)
O3 0.066(4) 0.043(4) 0.042(3) 0.004(3) -0.005(3) 0.012(3)
O4 0.100(5) 0.050(4) 0.051(4) -0.009(3) -0.017(4) -0.004(4)
N1 0.060(4) 0.041(4) 0.050(4) 0.001(4) 0.024(4) 0.022(3)
N2 0.057(5) 0.056(6) 0.082(6) -0.008(5) 0.036(5) 0.018(4)
N3 0.056(5) 0.076(6) 0.048(5) -0.001(4) 0.000(4) 0.035(4)
N4 0.050(4) 0.048(5) 0.045(4) -0.003(4) -0.003(4) 0.012(3)
C1 0.080(6) 0.048(6) 0.061(6) -0.001(5) 0.034(5) 0.007(5)
C2 0.078(6) 0.054(6) 0.083(7) -0.013(6) 0.047(6) 0.002(5)
C3 0.115(8) 0.074(7) 0.097(8) -0.013(7) 0.064(7) -0.004(6)
C4 0.145(9) 0.074(8) 0.097(8) -0.007(7) 0.070(8) -0.009(7)
C5 0.106(7) 0.054(6) 0.077(7) 0.002(6) 0.042(6) 0.006(6)
C6 0.136(9) 0.067(7) 0.068(7) 0.001(6) 0.038(7) -0.001(7)
C7 0.164(10) 0.082(8) 0.086(8) 0.018(7) 0.028(8) 0.013(8)
C8 0.176(11) 0.120(10) 0.104(9) 0.004(8) 0.045(9) -0.024(9)
C9 0.157(10) 0.106(10) 0.104(9) -0.008(8) 0.062(8) -0.013(8)
C10 0.172(11) 0.157(12) 0.118(10) 0.010(9) 0.091(9) -0.019(9)
C11 0.161(11) 0.153(12) 0.156(11) -0.013(10) 0.102(10) -0.017(9)
C12 0.135(9) 0.100(9) 0.125(9) -0.015(8) 0.091(8) -0.016(7)
C13 0.047(5) 0.046(5) 0.043(5) -0.001(4) 0.007(4) 0.020(4)
C14 0.046(5) 0.048(5) 0.053(5) 0.002(5) 0.011(4) 0.012(4)
C15 0.053(5) 0.041(5) 0.056(5) -0.010(4) 0.012(4) -0.001(4)
C16 0.048(5) 0.065(6) 0.077(6) -0.022(5) 0.013(5) 0.015(5)
C17 0.047(5) 0.064(6) 0.094(7) -0.025(6) 0.015(5) 0.015(5)
C18 0.050(5) 0.048(5) 0.057(5) -0.018(5) 0.009(4) 0.010(4)
C19 0.057(6) 0.061(6) 0.088(7) -0.004(6) 0.024(5) 0.002(5)
C20 0.068(5) 0.077(6) 0.083(6) -0.004(5) 0.002(4) 0.001(4)
C21 0.088(6) 0.099(7) 0.115(7) -0.003(5) 0.026(5) -0.011(5)
C22 0.058(6) 0.074(7) 0.084(7) -0.039(6) -0.013(5) 0.021(5)
C23 0.061(6) 0.071(6) 0.078(6) -0.011(4) 0.016(4) -0.004(4)
C24 0.077(6) 0.081(6) 0.086(7) -0.009(4) 0.011(4) 0.005(4)
C23' 0.061(6) 0.071(6) 0.078(6) -0.011(4) 0.016(4) -0.004(4)
C24' 0.077(6) 0.081(6) 0.086(7) -0.009(4) 0.011(4) 0.005(4)
C25 0.057(6) 0.074(7) 0.090(7) -0.021(6) 0.031(5) 0.018(5)
C26 0.067(7) 0.111(9) 0.125(9) -0.029(8) 0.035(7) 0.013(7)
C27 0.084(8) 0.137(10) 0.139(10) -0.050(9) 0.032(8) 0.016(7)
C28 0.102(9) 0.097(9) 0.133(10) -0.044(8) 0.037(8) 0.031(7)
C29 0.085(8) 0.096(8) 0.128(10) -0.044(8) 0.029(7) 0.015(7)
C30 0.072(7) 0.082(8) 0.102(8) -0.025(7) 0.037(6) 0.018(6)
C31 0.095(8) 0.124(10) 0.137(10) -0.038(9) 0.044(8) 0.024(8)
C32 0.173(10) 0.173(10) 0.172(10) -0.012(6) 0.033(6) -0.008(6)
C33 0.185(11) 0.178(11) 0.189(11) -0.010(6) 0.032(6) -0.002(6)
C34 0.080(7) 0.083(8) 0.088(8) -0.019(7) 0.032(6) 0.013(6)
C35 0.105(6) 0.107(7) 0.095(6) -0.016(5) 0.030(5) -0.003(5)
C36 0.124(7) 0.130(8) 0.124(8) -0.005(6) 0.028(6) 0.006(6)
C37 0.070(6) 0.075(7) 0.055(6) -0.006(5) 0.000(5) 0.028(5)
C38 0.069(6) 0.051(6) 0.040(5) -0.004(4) -0.003(4) 0.010(5)
C39 0.076(6) 0.048(6) 0.048(5) 0.001(5) 0.005(5) 0.001(5)
C40 0.076(6) 0.054(6) 0.049(5) 0.001(5) -0.007(5) 0.007(5)
C41 0.085(7) 0.072(7) 0.059(6) 0.006(6) -0.017(5) 0.023(6)
C42 0.106(8) 0.091(8) 0.079(7) 0.011(7) -0.009(7) 0.032(7)
C43 0.098(8) 0.084(8) 0.080(7) 0.015(7) -0.023(7) 0.019(7)
C44 0.125(9) 0.087(8) 0.081(8) 0.020(7) -0.006(7) 0.012(7)
C45 0.105(8) 0.052(6) 0.066(6) 0.005(5) -0.014(6) -0.004(6)
C46 0.116(8) 0.066(7) 0.061(6) 0.005(6) 0.021(6) -0.010(6)
C47 0.105(8) 0.058(7) 0.074(7) 0.015(6) 0.028(6) -0.005(6)
C48 0.101(7) 0.054(6) 0.062(6) 0.004(5) 0.020(6) -0.005(5)
C49 0.061(6) 0.090(8) 0.058(6) 0.007(6) -0.009(5) 0.031(6)
C50 0.061(6) 0.116(9) 0.073(7) -0.002(7) 0.003(6) 0.029(6)
C51 0.082(7) 0.122(10) 0.094(8) -0.005(8) -0.014(7) 0.032(7)
C52 0.079(7) 0.123(10) 0.122(10) -0.007(8) 0.020(7) 0.042(7)
C53 0.093(8) 0.128(10) 0.111(9) -0.023(8) 0.008(7) 0.054(8)
C54 0.064(6) 0.108(9) 0.085(7) -0.014(7) 0.001(6) 0.046(6)
C55 0.070(6) 0.089(8) 0.077(7) -0.014(7) -0.006(6) 0.018(6)
C56 0.103(7) 0.112(7) 0.109(7) -0.004(5) 0.011(5) 0.002(5)
C57 0.105(6) 0.106(7) 0.100(7) -0.002(5) 0.013(5) 0.012(5)
C58 0.089(7) 0.101(9) 0.097(8) -0.014(7) 0.013(7) 0.051(7)
C59 0.143(8) 0.143(8) 0.132(8) -0.004(6) 0.017(6) 0.006(6)
C60 0.152(9) 0.147(9) 0.151(9) -0.001(6) 0.022(6) 0.009(6)
C61 0.057(5) 0.068(6) 0.058(6) 0.007(5) 0.018(5) 0.016(5)
C62 0.098(7) 0.075(7) 0.064(6) 0.018(6) 0.030(6) 0.048(6)
C63 0.125(9) 0.114(10) 0.119(10) 0.011(8) 0.055(8) 0.043(8)
C64 0.104(9) 0.126(10) 0.122(10) 0.025(9) 0.033(8) 0.040(8)
C65 0.080(8) 0.136(10) 0.122(10) 0.040(8) 0.043(7) -0.003(7)
C66 0.068(7) 0.103(9) 0.082(7) 0.031(7) 0.017(6) 0.007(6)
C67 0.130(9) 0.061(7) 0.112(9) -0.028(7) 0.011(8) 0.019(7)
C68 0.167(9) 0.164(10) 0.157(9) 0.014(6) 0.034(6) -0.003(6)
C69 0.190(11) 0.184(11) 0.187(11) 0.004(6) 0.037(6) -0.002(6)
C70 0.089(8) 0.108(9) 0.105(9) 0.023(8) -0.003(7) -0.011(7)
C71 0.090(9) 0.094(11) 0.108(9) 0.010(7) 0.000(7) -0.007(8)
C72 0.117(9) 0.115(10) 0.119(9) 0.002(4) 0.019(4) -0.002(4)
C71' 0.090(9) 0.094(11) 0.108(9) 0.010(7) 0.000(7) -0.007(8)
C72' 0.117(9) 0.115(10) 0.119(9) 0.002(4) 0.019(4) -0.002(4)
C73 0.062(5) 0.047(6) 0.038(5) -0.003(4) 0.005(4) 0.009(4)
O1S 0.076(5) 0.068(6) 0.060(6) 0.002(5) -0.006(4) -0.016(5)
C1S 0.119(10) 0.111(9) 0.108(9) 0.005(7) 0.020(7) -0.001(8)
C2S 0.152(9) 0.145(10) 0.152(10) -0.002(8) 0.019(7) -0.025(8)
C3S 0.113(8) 0.104(9) 0.102(8) 0.009(7) 0.016(7) -0.012(7)
C4S 0.115(9) 0.107(9) 0.097(9) 0.010(7) 0.004(7) -0.026(7)
O1Q 0.076(5) 0.068(6) 0.060(6) 0.002(5) -0.006(4) -0.016(5)
C1Q 0.119(10) 0.111(9) 0.108(9) 0.005(7) 0.020(7) -0.001(8)
C2Q 0.152(9) 0.145(10) 0.152(10) -0.002(8) 0.019(7) -0.025(8)
C3Q 0.113(8) 0.104(9) 0.102(8) 0.009(7) 0.016(7) -0.012(7)
C4Q 0.115(9) 0.107(9) 0.097(9) 0.010(7) 0.004(7) -0.026(7)
O2S 0.068(7) 0.077(6) 0.063(7) -0.013(6) 0.018(5) -0.014(5)
C5S 0.091(8) 0.081(8) 0.081(8) -0.001(7) 0.020(7) 0.000(7)
C6S 0.085(8) 0.071(8) 0.065(7) -0.005(6) 0.015(6) -0.002(7)
C7S 0.099(9) 0.094(9) 0.098(9) -0.011(7) 0.016(7) 0.000(7)
C8S 0.075(8) 0.087(8) 0.067(7) -0.013(7) 0.011(6) -0.005(6)
O2Q 0.068(7) 0.077(6) 0.063(7) -0.013(6) 0.018(5) -0.014(5)
C5Q 0.091(8) 0.081(8) 0.081(8) -0.001(7) 0.020(7) 0.000(7)
C6Q 0.085(8) 0.071(8) 0.065(7) -0.005(6) 0.015(6) -0.002(7)
C7Q 0.099(9) 0.094(9) 0.098(9) -0.011(7) 0.016(7) 0.000(7)
C8Q 0.075(8) 0.087(8) 0.067(7) -0.013(7) 0.011(6) -0.005(6)
O3S 0.059(4) 0.066(8) 0.044(6) 0.000(6) 0.006(4) -0.002(5)
C9S 0.071(6) 0.072(7) 0.060(6) -0.003(6) 0.006(5) -0.014(6)
C10S 0.087(8) 0.101(9) 0.105(10) -0.012(8) 0.011(8) 0.000(7)
C11S 0.105(9) 0.117(10) 0.102(10) -0.010(8) 0.019(8) -0.023(8)
C12S 0.093(8) 0.090(10) 0.080(8) 0.009(7) 0.003(7) -0.004(7)
O3Q 0.059(4) 0.066(8) 0.044(6) 0.000(6) 0.006(4) -0.002(5)
C9Q 0.071(6) 0.072(7) 0.060(6) -0.003(6) 0.006(5) -0.014(6)
C10Q 0.087(8) 0.101(9) 0.105(10) -0.012(8) 0.011(8) 0.000(7)
C11Q 0.105(9) 0.117(10) 0.102(10) -0.010(8) 0.019(8) -0.023(8)
C12Q 0.093(8) 0.090(10) 0.080(8) 0.009(7) 0.003(7) -0.004(7)
O4S 0.083(8) 0.066(5) 0.084(6) 0.009(5) 0.009(6) 0.001(6)
C13S 0.119(12) 0.104(10) 0.113(10) 0.006(7) 0.006(8) 0.004(8)
C14S 0.161(14) 0.159(14) 0.156(14) -0.008(9) 0.028(8) -0.001(9)
C15S 0.152(13) 0.151(13) 0.153(13) 0.012(8) 0.025(8) -0.006(8)
C16S 0.113(10) 0.098(9) 0.109(10) 0.005(8) 0.019(7) -0.012(8)
O4Q 0.083(8) 0.066(5) 0.084(6) 0.009(5) 0.009(6) 0.001(6)
C13Q 0.119(12) 0.104(10) 0.113(10) 0.006(7) 0.006(8) 0.004(8)
C14Q 0.161(14) 0.159(14) 0.156(14) -0.008(9) 0.028(8) -0.001(9)
C15Q 0.152(13) 0.151(13) 0.153(13) 0.012(8) 0.025(8) -0.006(8)
C16Q 0.113(10) 0.098(9) 0.109(10) 0.005(8) 0.019(7) -0.012(8)
O5S 0.105(9) 0.075(6) 0.112(7) 0.001(6) 0.031(6) 0.033(6)
C17S 0.162(11) 0.150(11) 0.131(10) -0.002(8) 0.024(8) 0.002(8)
C18S 0.171(12) 0.160(11) 0.150(11) -0.008(8) 0.033(8) -0.007(8)
C19S 0.164(13) 0.161(14) 0.156(13) -0.009(8) 0.038(9) 0.011(8)
C20S 0.174(15) 0.157(15) 0.169(15) 0.002(9) 0.026(9) 0.010(8)
O5Q 0.105(9) 0.075(6) 0.112(7) 0.001(6) 0.031(6) 0.033(6)
C17Q 0.162(11) 0.150(11) 0.131(10) -0.002(8) 0.024(8) 0.002(8)
C18Q 0.171(12) 0.160(11) 0.150(11) -0.008(8) 0.033(8) -0.007(8)
C19Q 0.164(13) 0.161(14) 0.156(13) -0.009(8) 0.038(9) 0.011(8)
C20Q 0.174(15) 0.157(15) 0.169(15) 0.002(9) 0.026(9) 0.010(8)
O1Z 0.180(11) 0.172(11) 0.169(11) -0.008(8) 0.045(8) 0.002(8)
C1Z 0.158(13) 0.162(13) 0.162(13) -0.002(4) 0.026(5) -0.004(4)
C2Z 0.27(3) 0.28(3) 0.28(3) -0.003(9) 0.050(11) -0.005(9)
C3Z 0.24(3) 0.24(3) 0.23(3) -0.003(9) 0.052(10) -0.004(9)
C4Z 0.145(11) 0.143(11) 0.143(11) 0.003(4) 0.028(5) 0.002(4)
O1' 0.180(11) 0.172(11) 0.169(11) -0.008(8) 0.045(8) 0.002(8)
C1' 0.158(13) 0.162(13) 0.162(13) -0.002(4) 0.026(5) -0.004(4)
C2' 0.27(3) 0.28(3) 0.28(3) -0.003(9) 0.050(11) -0.005(9)
C3' 0.24(3) 0.24(3) 0.23(3) -0.003(9) 0.052(10) -0.004(9)
C4' 0.145(11) 0.143(11) 0.143(11) 0.003(4) 0.028(5) 0.002(4)

loop_
_atom_type_symbol
_atom_type_description
_atom_type_scat_dispersion_real
_atom_type_scat_dispersion_imag
_atom_type_scat_source
C C 0.0033 0.0016 'International Tables Vol C Tables 4.2.6.8 and 6.1.1.4'
H H 0.0000 0.0000 'International Tables Vol C Tables 4.2.6.8 and 6.1.1.4'
N N 0.0061 0.0033 'International Tables Vol C Tables 4.2.6.8 and 6.1.1.4'
O O 0.0106 0.0060 'International Tables Vol C Tables 4.2.6.8 and 6.1.1.4'
Na Na 0.0362 0.0249 'International Tables Vol C Tables 4.2.6.8 and 6.1.1.4'
Ga Ga 0.2307 1.6083 'International Tables Vol C Tables 4.2.6.8 and 6.1.1.4'

loop_
_geom_angle_atom_site_label_1
_geom_angle_atom_site_label_2
_geom_angle_atom_site_label_3
_geom_angle
_geom_angle_site_symmetry_1
_geom_angle_site_symmetry_3
_geom_angle_publ_flag
O1 Ga1 N2 126.5(4) . . ?
O1 Ga1 N1 117.4(3) . . ?
N2 Ga1 N1 90.0(3) . . ?
O1 Ga1 O2 106.0(3) . . ?
N2 Ga1 O2 105.1(4) . . ?
N1 Ga1 O2 110.6(3) . . ?
O1 Ga2 N3 119.2(4) . . ?
O1 Ga2 N4 127.0(3) . . ?
N3 Ga2 N4 90.5(3) . . ?
O1 Ga2 O3 104.8(3) . . ?
N3 Ga2 O3 108.6(3) . . ?
N4 Ga2 O3 105.2(3) . . ?
O3S Na1 O1S 98.3(6) . . ?
O3S Na1 O4 98.0(5) . . ?
O1S Na1 O4 160.1(4) . . ?
O3S Na1 O2S 81.7(6) . . ?
O1S Na1 O2S 95.5(5) . . ?
O4 Na1 O2S 98.1(5) . . ?
O4 Na1 O1Q 153.9(14) . . ?
O4 Na1 O3Q 98.0(7) . . ?
O1Q Na1 O3Q 90.8(17) . . ?
O4 Na1 O2Q 108.2(5) . . ?
O1Q Na1 O2Q 93.5(15) . . ?
O3Q Na1 O2Q 102.6(8) . . ?
O3S Na1 O2 120.9(5) . . ?
O1S Na1 O2 107.6(4) . . ?
O4 Na1 O2 53.7(2) . . ?
O2S Na1 O2 143.5(6) . . ?
O1Q Na1 O2 100.3(14) . . ?
O3Q Na1 O2 113.0(7) . . ?
O2Q Na1 O2 141.3(4) . . ?
O3 Na2 O5S 140.8(10) . . ?
O3 Na2 O4S 125.3(9) . . ?
O5S Na2 O4S 80.6(10) . . ?
O3 Na2 O4 58.0(4) . . ?
O5S Na2 O4 100.0(9) . . ?
O4S Na2 O4 173.0(9) . . ?
O5Q Na2' O4Q 102.4(8) . . ?
O5Q Na2' O4 86.9(7) . . ?
O4Q Na2' O4 170.0(7) . . ?
O5Q Na2' O3 125.1(8) . . ?
O4Q Na2' O3 117.2(7) . . ?
O4 Na2' O3 53.3(3) . . ?
Ga1 O1 Ga2 122.5(3) . . ?
C73 O2 Ga1 129.4(6) . . ?
C73 O2 Na1 88.4(6) . . ?
Ga1 O2 Na1 141.0(3) . . ?
C73 O3 Ga2 130.6(6) . . ?
C73 O3 Na2 95.6(7) . . ?
Ga2 O3 Na2 133.6(5) . . ?
C73 O3 Na2' 92.6(6) . . ?
Ga2 O3 Na2' 134.2(4) . . ?
C73 O4 Na1 97.9(6) . . ?
C73 O4 Na2 86.4(7) . . ?
Na1 O4 Na2 170.0(6) . . ?
C73 O4 Na2' 95.3(6) . . ?
Na1 O4 Na2' 166.8(4) . . ?
C1 N1 C13 119.6(8) . . ?
C1 N1 Ga1 105.7(6) . . ?
C13 N1 Ga1 131.4(6) . . ?
C2 N2 C25 118.9(9) . . ?
C2 N2 Ga1 107.3(6) . . ?
C25 N2 Ga1 132.4(8) . . ?
C37 N3 C49 115.6(9) . . ?
C37 N3 Ga2 107.5(6) . . ?
C49 N3 Ga2 129.6(8) . . ?
C38 N4 C61 119.8(9) . . ?
C38 N4 Ga2 106.1(6) . . ?
C61 N4 Ga2 134.0(7) . . ?
C2 C1 N1 118.1(9) . . ?
C2 C1 C5 110.0(9) . . ?
N1 C1 C5 131.3(9) . . ?
N2 C2 C1 118.9(9) . . ?
N2 C2 C3 132.4(10) . . ?
C1 C2 C3 108.3(11) . . ?
C12 C3 C4 118.8(14) . . ?
C12 C3 C2 136.1(14) . . ?
C4 C3 C2 105.1(10) . . ?
C9 C4 C3 123.4(14) . . ?
C9 C4 C5 124.7(15) . . ?
C3 C4 C5 111.8(12) . . ?
C6 C5 C4 117.8(12) . . ?
C6 C5 C1 137.4(11) . . ?
C4 C5 C1 104.7(11) . . ?
C5 C6 C7 119.2(13) . . ?
C5 C6 H6A 120.4 . . ?
C7 C6 H6A 120.4 . . ?
C6 C7 C8 121.7(16) . . ?
C6 C7 H7A 119.1 . . ?
C8 C7 H7A 119.1 . . ?
C7 C8 C9 119.3(17) . . ?
C7 C8 H8A 120.4 . . ?
C9 C8 H8A 120.4 . . ?
C4 C9 C8 117.2(16) . . ?
C4 C9 C10 117.8(18) . . ?
C8 C9 C10 124.9(18) . . ?
C11 C10 C9 116.0(17) . . ?
C11 C10 H10A 122.0 . . ?
C9 C10 H10A 122.0 . . ?
C12 C11 C10 124.1(17) . . ?
C12 C11 H11A 117.9 . . ?
C10 C11 H11A 117.9 . . ?
C11 C12 C3 119.5(17) . . ?
C11 C12 H12A 120.2 . . ?
C3 C12 H12A 120.2 . . ?
C14 C13 C18 121.3(8) . . ?
C14 C13 N1 121.7(8) . . ?
C18 C13 N1 116.9(8) . . ?
C13 C14 C15 118.6(8) . . ?
C13 C14 C19 122.2(8) . . ?
C15 C14 C19 119.2(9) . . ?
C16 C15 C14 121.0(9) . . ?
C16 C15 H15A 119.5 . . ?
C14 C15 H15A 119.5 . . ?
C17 C16 C15 119.5(9) . . ?
C17 C16 H16A 120.2 . . ?
C15 C16 H16A 120.2 . . ?
C16 C17 C18 122.7(9) . . ?
C16 C17 H17A 118.7 . . ?
C18 C17 H17A 118.7 . . ?
C17 C18 C13 116.7(9) . . ?
C17 C18 C22 119.3(9) . . ?
C13 C18 C22 123.9(8) . . ?
C20 C19 C14 109.6(9) . . ?
C20 C19 C21 110.1(11) . . ?
C14 C19 C21 113.4(10) . . ?
C20 C19 H19A 107.8 . . ?
C14 C19 H19A 107.8 . . ?
C21 C19 H19A 107.8 . . ?
C19 C20 H20A 109.5 . . ?
C19 C20 H20B 109.5 . . ?
H20A C20 H20B 109.5 . . ?
C19 C20 H20C 109.5 . . ?
H20A C20 H20C 109.5 . . ?
H20B C20 H20C 109.5 . . ?
C19 C21 H21A 109.5 . . ?
C19 C21 H21B 109.5 . . ?
H21A C21 H21B 109.5 . . ?
C19 C21 H21C 109.5 . . ?
H21A C21 H21C 109.5 . . ?
H21B C21 H21C 109.5 . . ?
C18 C22 C23' 118.6(15) . . ?
C18 C22 C24' 111.7(14) . . ?
C23' C22 C24' 112.9(11) . . ?
C18 C22 C24 114.4(13) . . ?
C18 C22 C23 104.3(15) . . ?
C24 C22 C23 109.9(11) . . ?
C18 C22 H22A 109.4 . . ?
C24 C22 H22A 109.4 . . ?
C23 C22 H22A 109.4 . . ?
C18 C22 H22B 103.9 . . ?
C23' C22 H22B 103.9 . . ?
C24' C22 H22B 103.9 . . ?
C22 C23 H23A 109.5 . . ?
C22 C23 H23B 109.5 . . ?
H23A C23 H23B 109.5 . . ?
C22 C23 H23C 109.5 . . ?
H23A C23 H23C 109.5 . . ?
H23B C23 H23C 109.5 . . ?
C22 C24 H24A 109.5 . . ?
C22 C24 H24B 109.5 . . ?
H24A C24 H24B 109.5 . . ?
C22 C24 H24C 109.5 . . ?
H24A C24 H24C 109.5 . . ?
H24B C24 H24C 109.5 . . ?
C22 C23' H23D 109.5 . . ?
C22 C23' H23E 109.5 . . ?
H23D C23' H23E 109.5 . . ?
C22 C23' H23F 109.5 . . ?
H23D C23' H23F 109.5 . . ?
H23E C23' H23F 109.5 . . ?
C22 C24' H24D 109.5 . . ?
C22 C24' H24E 109.5 . . ?
H24D C24' H24E 109.5 . . ?
C22 C24' H24F 109.5 . . ?
H24D C24' H24F 109.5 . . ?
H24E C24' H24F 109.5 . . ?
C30 C25 C26 120.5(10) . . ?
C30 C25 N2 120.3(11) . . ?
C26 C25 N2 119.0(11) . . ?
C27 C26 C25 118.2(14) . . ?
C27 C26 C31 120.0(14) . . ?
C25 C26 C31 121.7(12) . . ?
C28 C27 C26 120.1(16) . . ?
C28 C27 H27A 119.9 . . ?
C26 C27 H27A 119.9 . . ?
C29 C28 C27 121.6(13) . . ?
C29 C28 H28A 119.2 . . ?
C27 C28 H28A 119.2 . . ?
C28 C29 C30 120.1(14) . . ?
C28 C29 H29A 119.9 . . ?
C30 C29 H29A 119.9 . . ?
C29 C30 C25 119.3(13) . . ?
C29 C30 C34 119.0(12) . . ?
C25 C30 C34 121.6(10) . . ?
C33 C31 C32 116(2) . . ?
C33 C31 C26 115.1(18) . . ?
C32 C31 C26 107.3(16) . . ?
C33 C31 H31A 106.0 . . ?
C32 C31 H31A 106.0 . . ?
C26 C31 H31A 106.0 . . ?
C31 C32 H32A 109.5 . . ?
C31 C32 H32B 109.5 . . ?
H32A C32 H32B 109.5 . . ?
C31 C32 H32C 109.5 . . ?
H32A C32 H32C 109.5 . . ?
H32B C32 H32C 109.5 . . ?
C31 C33 H33A 109.5 . . ?
C31 C33 H33B 109.5 . . ?
H33A C33 H33B 109.5 . . ?
C31 C33 H33C 109.5 . . ?
H33A C33 H33C 109.5 . . ?
H33B C33 H33C 109.5 . . ?
C36 C34 C30 112.0(12) . . ?
C36 C34 C35 111.1(13) . . ?
C30 C34 C35 112.4(12) . . ?
C36 C34 H34A 107.0 . . ?
C30 C34 H34A 107.0 . . ?
C35 C34 H34A 107.0 . . ?
C34 C35 H35A 109.5 . . ?
C34 C35 H35B 109.5 . . ?
H35A C35 H35B 109.5 . . ?
C34 C35 H35C 109.5 . . ?
H35A C35 H35C 109.5 . . ?
H35B C35 H35C 109.5 . . ?
C34 C36 H36A 109.5 . . ?
C34 C36 H36B 109.5 . . ?
H36A C36 H36B 109.5 . . ?
C34 C36 H36C 109.5 . . ?
H36A C36 H36C 109.5 . . ?
H36B C36 H36C 109.5 . . ?
C38 C37 N3 116.4(9) . . ?
C38 C37 C41 109.9(10) . . ?
N3 C37 C41 133.6(10) . . ?
N4 C38 C37 119.3(10) . . ?
N4 C38 C39 132.8(10) . . ?
C37 C38 C39 107.9(9) . . ?
C48 C39 C40 119.3(10) . . ?
C48 C39 C38 136.4(10) . . ?
C40 C39 C38 104.2(9) . . ?
C41 C40 C45 125.5(11) . . ?
C41 C40 C39 112.5(9) . . ?
C45 C40 C39 122.0(11) . . ?
C40 C41 C42 118.4(11) . . ?
C40 C41 C37 105.4(9) . . ?
C42 C41 C37 136.1(13) . . ?
C41 C42 C43 116.9(14) . . ?
C41 C42 H42A 121.5 . . ?
C43 C42 H42A 121.5 . . ?
C44 C43 C42 123.6(13) . . ?
C44 C43 H43A 118.2 . . ?
C42 C43 H43A 118.2 . . ?
C43 C44 C45 121.8(13) . . ?
C43 C44 H44A 119.1 . . ?
C45 C44 H44A 119.1 . . ?
C40 C45 C46 116.5(12) . . ?
C40 C45 C44 113.6(13) . . ?
C46 C45 C44 129.8(13) . . ?
C47 C46 C45 119.9(12) . . ?
C47 C46 H46A 120.0 . . ?
C45 C46 H46A 120.0 . . ?
C46 C47 C48 124.9(13) . . ?
C46 C47 H47A 117.5 . . ?
C48 C47 H47A 117.5 . . ?
C39 C48 C47 117.3(12) . . ?
C39 C48 H48A 121.4 . . ?
C47 C48 H48A 121.4 . . ?
N3 C49 C50 119.9(11) . . ?
N3 C49 C54 118.8(12) . . ?
C50 C49 C54 121.3(11) . . ?
C49 C50 C51 118.9(12) . . ?
C49 C50 C55 123.4(11) . . ?
C51 C50 C55 117.5(13) . . ?
C52 C51 C50 118.7(15) . . ?
C52 C51 H51A 120.7 . . ?
C50 C51 H51A 120.7 . . ?
C53 C52 C51 122.3(14) . . ?
C53 C52 H52A 118.9 . . ?
C51 C52 H52A 118.9 . . ?
C52 C53 C54 120.3(14) . . ?
C52 C53 H53A 119.9 . . ?
C54 C53 H53A 119.9 . . ?
C53 C54 C49 118.4(14) . . ?
C53 C54 C58 121.0(12) . . ?
C49 C54 C58 120.6(11) . . ?
C57 C55 C50 112.2(11) . . ?
C57 C55 C56 110.8(13) . . ?
C50 C55 C56 112.3(13) . . ?
C57 C55 H55A 107.1 . . ?
C50 C55 H55A 107.1 . . ?
C56 C55 H55A 107.1 . . ?
C55 C56 H56A 109.5 . . ?
C55 C56 H56B 109.5 . . ?
H56A C56 H56B 109.5 . . ?
C55 C56 H56C 109.5 . . ?
H56A C56 H56C 109.5 . . ?
H56B C56 H56C 109.5 . . ?
C55 C57 H57A 109.5 . . ?
C55 C57 H57B 109.5 . . ?
H57A C57 H57B 109.5 . . ?
C55 C57 H57C 109.5 . . ?
H57A C57 H57C 109.5 . . ?
H57B C57 H57C 109.5 . . ?
C54 C58 C60 113.2(14) . . ?
C54 C58 C59 109.4(15) . . ?
C60 C58 C59 111.7(15) . . ?
C54 C58 H58A 107.4 . . ?
C60 C58 H58A 107.4 . . ?
C59 C58 H58A 107.4 . . ?
C58 C59 H59A 109.5 . . ?
C58 C59 H59B 109.5 . . ?
H59A C59 H59B 109.5 . . ?
C58 C59 H59C 109.5 . . ?
H59A C59 H59C 109.5 . . ?
H59B C59 H59C 109.5 . . ?
C58 C60 H60A 109.5 . . ?
C58 C60 H60B 109.5 . . ?
H60A C60 H60B 109.5 . . ?
C58 C60 H60C 109.5 . . ?
H60A C60 H60C 109.5 . . ?
H60B C60 H60C 109.5 . . ?
C66 C61 C62 122.0(11) . . ?
C66 C61 N4 119.8(11) . . ?
C62 C61 N4 118.2(10) . . ?
C63 C62 C61 120.7(15) . . ?
C63 C62 C67 115.9(14) . . ?
C61 C62 C67 123.5(10) . . ?
C64 C63 C62 117.3(18) . . ?
C64 C63 H63A 121.3 . . ?
C62 C63 H63A 121.3 . . ?
C63 C64 C65 126.0(17) . . ?
C63 C64 H64A 117.0 . . ?
C65 C64 H64A 117.0 . . ?
C64 C65 C66 120.1(15) . . ?
C64 C65 H65A 119.9 . . ?
C66 C65 H65A 119.9 . . ?
C61 C66 C65 113.7(13) . . ?
C61 C66 C70 122.8(11) . . ?
C65 C66 C70 123.5(13) . . ?
C69 C67 C68 109.8(19) . . ?
C69 C67 C62 117.4(18) . . ?
C68 C67 C62 121.9(16) . . ?
C69 C67 H67A 101.1 . . ?
C68 C67 H67A 101.1 . . ?
C62 C67 H67A 101.1 . . ?
C67 C68 H68A 109.5 . . ?
C67 C68 H68B 109.5 . . ?
H68A C68 H68B 109.5 . . ?
C67 C68 H68C 109.5 . . ?
H68A C68 H68C 109.5 . . ?
H68B C68 H68C 109.5 . . ?
C67 C69 H69A 109.5 . . ?
C67 C69 H69B 109.5 . . ?
H69A C69 H69B 109.5 . . ?
C67 C69 H69C 109.5 . . ?
H69A C69 H69C 109.5 . . ?
H69B C69 H69C 109.5 . . ?
C66 C70 C72' 122.3(17) . . ?
C66 C70 C71' 102.3(16) . . ?
C72' C70 C71' 111.5(11) . . ?
C66 C70 C72 100.1(19) . . ?
C66 C70 C71 122.3(19) . . ?
C72 C70 C71 111.5(11) . . ?
C66 C70 H70A 107.3 . . ?
C72 C70 H70A 107.3 . . ?
C71 C70 H70A 107.3 . . ?
C66 C70 H70B 106.6 . . ?
C72' C70 H70B 106.6 . . ?
C71' C70 H70B 106.6 . . ?
C70 C71 Na2 108.4(18) . . ?
C70 C71 H71A 109.5 . . ?
Na2 C71 H71A 70.5 . . ?
C70 C71 H71B 109.5 . . ?
Na2 C71 H71B 42.3 . . ?
H71A C71 H71B 109.5 . . ?
C70 C71 H71C 109.5 . . ?
Na2 C71 H71C 139.3 . . ?
H71A C71 H71C 109.5 . . ?
H71B C71 H71C 109.5 . . ?
C70 C72 H72A 109.5 . . ?
C70 C72 H72B 109.5 . . ?
H72A C72 H72B 109.5 . . ?
C70 C72 H72C 109.5 . . ?
H72A C72 H72C 109.5 . . ?
H72B C72 H72C 109.5 . . ?
C70 C71' Na2' 93.5(16) . . ?
C70 C71' H71D 109.5 . . ?
Na2' C71' H71D 150.8 . . ?
C70 C71' H71E 109.5 . . ?
Na2' C71' H71E 43.8 . . ?
H71D C71' H71E 109.5 . . ?
C70 C71' H71F 109.5 . . ?
Na2' C71' H71F 77.7 . . ?
H71D C71' H71F 109.5 . . ?
H71E C71' H71F 109.5 . . ?
C70 C72' H72D 109.5 . . ?
C70 C72' H72E 109.5 . . ?
H72D C72' H72E 109.5 . . ?
C70 C72' H72F 109.5 . . ?
H72D C72' H72F 109.5 . . ?
H72E C72' H72F 109.5 . . ?
O4 C73 O2 120.1(9) . . ?
O4 C73 O3 118.9(9) . . ?
O2 C73 O3 121.1(9) . . ?
O4 C73 Na2 65.4(6) . . ?
O2 C73 Na2 170.6(8) . . ?
O3 C73 Na2 54.3(6) . . ?
O4 C73 Na1 56.1(5) . . ?
O2 C73 Na1 63.9(5) . . ?
O3 C73 Na1 174.9(7) . . ?
Na2 C73 Na1 120.9(5) . . ?
O4 C73 Na2' 59.1(6) . . ?
O2 C73 Na2' 178.3(7) . . ?
O3 C73 Na2' 59.8(5) . . ?
Na1 C73 Na2' 115.2(4) . . ?
C4S O1S C1S 102.0(10) . . ?
C4S O1S Na1 134.0(8) . . ?
C1S O1S Na1 123.3(8) . . ?
O1S C1S C2S 107.9(8) . . ?
O1S C1S H1SA 110.1 . . ?
C2S C1S H1SA 110.1 . . ?
O1S C1S H1SB 110.1 . . ?
C2S C1S H1SB 110.1 . . ?
H1SA C1S H1SB 108.4 . . ?
C3S C2S C1S 103.9(7) . . ?
C3S C2S H2SA 111.0 . . ?
C1S C2S H2SA 111.0 . . ?
C3S C2S H2SB 111.0 . . ?
C1S C2S H2SB 111.0 . . ?
H2SA C2S H2SB 109.0 . . ?
C4S C3S C2S 104.8(7) . . ?
C4S C3S H3SA 110.8 . . ?
C2S C3S H3SA 110.8 . . ?
C4S C3S H3SB 110.8 . . ?
C2S C3S H3SB 110.8 . . ?
H3SA C3S H3SB 108.9 . . ?
O1S C4S C3S 108.8(8) . . ?
O1S C4S H4SA 109.9 . . ?
C3S C4S H4SA 109.9 . . ?
O1S C4S H4SB 109.9 . . ?
C3S C4S H4SB 109.9 . . ?
H4SA C4S H4SB 108.3 . . ?
C4Q O1Q C1Q 95(2) . . ?
C4Q O1Q Na1 139(4) . . ?
C1Q O1Q Na1 120(4) . . ?
O1Q C1Q C2Q 107.4(11) . . ?
O1Q C1Q H1QA 110.2 . . ?
C2Q C1Q H1QA 110.2 . . ?
O1Q C1Q H1QB 110.2 . . ?
C2Q C1Q H1QB 110.2 . . ?
H1QA C1Q H1QB 108.5 . . ?
C3Q C2Q C1Q 101.8(10) . . ?
C3Q C2Q H2QA 111.4 . . ?
C1Q C2Q H2QA 111.4 . . ?
C3Q C2Q H2QB 111.4 . . ?
C1Q C2Q H2QB 111.4 . . ?
H2QA C2Q H2QB 109.3 . . ?
C2Q C3Q C4Q 102.0(9) . . ?
C2Q C3Q H3QA 111.4 . . ?
C4Q C3Q H3QA 111.4 . . ?
C2Q C3Q H3QB 111.4 . . ?
C4Q C3Q H3QB 111.4 . . ?
H3QA C3Q H3QB 109.2 . . ?
O1Q C4Q C3Q 107.1(11) . . ?
O1Q C4Q H4QA 110.3 . . ?
C3Q C4Q H4QA 110.3 . . ?
O1Q C4Q H4QB 110.3 . . ?
C3Q C4Q H4QB 110.3 . . ?
H4QA C4Q H4QB 108.6 . . ?
C8S O2S C5S 107.2(9) . . ?
C8S O2S Na1 140.0(10) . . ?
C5S O2S Na1 112.7(10) . . ?
O2S C5S C6S 107.2(9) . . ?
O2S C5S H5SA 110.3 . . ?
C6S C5S H5SA 110.3 . . ?
O2S C5S H5SB 110.3 . . ?
C6S C5S H5SB 110.3 . . ?
H5SA C5S H5SB 108.5 . . ?
C5S C6S C7S 102.3(8) . . ?
C5S C6S H6SA 111.3 . . ?
C7S C6S H6SA 111.3 . . ?
C5S C6S H6SB 111.3 . . ?
C7S C6S H6SB 111.3 . . ?
H6SA C6S H6SB 109.2 . . ?
C8S C7S C6S 102.3(8) . . ?
C8S C7S H7SA 111.3 . . ?
C6S C7S H7SA 111.3 . . ?
C8S C7S H7SB 111.3 . . ?
C6S C7S H7SB 111.3 . . ?
H7SA C7S H7SB 109.2 . . ?
O2S C8S C7S 108.2(9) . . ?
O2S C8S H8SA 110.1 . . ?
C7S C8S H8SA 110.1 . . ?
O2S C8S H8SB 110.1 . . ?
C7S C8S H8SB 110.1 . . ?
H8SA C8S H8SB 108.4 . . ?
C8Q O2Q C5Q 107.8(9) . . ?
C8Q O2Q Na1 133.8(10) . . ?
C5Q O2Q Na1 116.1(9) . . ?
O2Q C5Q C6Q 108.2(8) . . ?
O2Q C5Q H5QA 110.1 . . ?
C6Q C5Q H5QA 110.1 . . ?
O2Q C5Q H5QB 110.1 . . ?
C6Q C5Q H5QB 110.1 . . ?
H5QA C5Q H5QB 108.4 . . ?
C7Q C6Q C5Q 104.2(7) . . ?
C7Q C6Q H6QA 110.9 . . ?
C5Q C6Q H6QA 110.9 . . ?
C7Q C6Q H6QB 110.9 . . ?
C5Q C6Q H6QB 110.9 . . ?
H6QA C6Q H6QB 108.9 . . ?
C6Q C7Q C8Q 103.9(7) . . ?
C6Q C7Q H7QA 111.0 . . ?
C8Q C7Q H7QA 111.0 . . ?
C6Q C7Q H7QB 111.0 . . ?
C8Q C7Q H7QB 111.0 . . ?
H7QA C7Q H7QB 109.0 . . ?
O2Q C8Q C7Q 108.6(8) . . ?
O2Q C8Q H8QA 110.0 . . ?
C7Q C8Q H8QA 110.0 . . ?
O2Q C8Q H8QB 110.0 . . ?
C7Q C8Q H8QB 110.0 . . ?
H8QA C8Q H8QB 108.4 . . ?
C12S O3S C9S 100.3(10) . . ?
C12S O3S Na1 124.8(11) . . ?
C9S O3S Na1 134.6(11) . . ?
O3S C9S C10S 107.2(8) . . ?
O3S C9S H9SA 110.3 . . ?
C10S C9S H9SA 110.3 . . ?
O3S C9S H9SB 110.3 . . ?
C10S C9S H9SB 110.3 . . ?
H9SA C9S H9SB 108.5 . . ?
C11S C10S C9S 103.3(7) . . ?
C11S C10S H10C 111.1 . . ?
C9S C10S H10C 111.1 . . ?
C11S C10S H10D 111.1 . . ?
C9S C10S H10D 111.1 . . ?
H10C C10S H10D 109.1 . . ?
C12S C11S C10S 104.2(7) . . ?
C12S C11S H11B 110.9 . . ?
C10S C11S H11B 110.9 . . ?
C12S C11S H11C 110.9 . . ?
C10S C11S H11C 110.9 . . ?
H11B C11S H11C 108.9 . . ?
O3S C12S C11S 107.6(8) . . ?
O3S C12S H12B 110.2 . . ?
C11S C12S H12B 110.2 . . ?
O3S C12S H12C 110.2 . . ?
C11S C12S H12C 110.2 . . ?
H12B C12S H12C 108.5 . . ?
C9Q O3Q C12Q 107.8(10) . . ?
C9Q O3Q Na1 114.8(18) . . ?
C12Q O3Q Na1 129.9(19) . . ?
O3Q C9Q C10Q 107.4(9) . . ?
O3Q C9Q H9QA 110.2 . . ?
C10Q C9Q H9QA 110.2 . . ?
O3Q C9Q H9QB 110.2 . . ?
C10Q C9Q H9QB 110.2 . . ?
H9QA C9Q H9QB 108.5 . . ?
C9Q C10Q C11Q 102.8(9) . . ?
C9Q C10Q H10E 111.2 . . ?
C11Q C10Q H10E 111.2 . . ?
C9Q C10Q H10F 111.2 . . ?
C11Q C10Q H10F 111.2 . . ?
H10E C10Q H10F 109.1 . . ?
C12Q C11Q C10Q 102.5(9) . . ?
C12Q C11Q H11D 111.3 . . ?
C10Q C11Q H11D 111.3 . . ?
C12Q C11Q H11E 111.3 . . ?
C10Q C11Q H11E 111.3 . . ?
H11D C11Q H11E 109.2 . . ?
O3Q C12Q C11Q 107.0(10) . . ?
O3Q C12Q H12D 110.3 . . ?
C11Q C12Q H12D 110.3 . . ?
O3Q C12Q H12E 110.3 . . ?
C11Q C12Q H12E 110.3 . . ?
H12D C12Q H12E 108.6 . . ?
C16S O4S C13S 103.5(13) . . ?
C16S O4S Na2 132.9(15) . . ?
C13S O4S Na2 123.6(15) . . ?
O4S C13S C14S 108.0(10) . . ?
O4S C13S H13A 110.1 . . ?
C14S C13S H13A 110.1 . . ?
O4S C13S H13B 110.1 . . ?
C14S C13S H13B 110.1 . . ?
H13A C13S H13B 108.4 . . ?
C15S C14S C13S 104.0(8) . . ?
C15S C14S H14A 111.0 . . ?
C13S C14S H14A 111.0 . . ?
C15S C14S H14B 111.0 . . ?
C13S C14S H14B 111.0 . . ?
H14A C14S H14B 109.0 . . ?
C16S C15S C14S 104.9(7) . . ?
C16S C15S H15B 110.8 . . ?
C14S C15S H15B 110.8 . . ?
C16S C15S H15C 110.8 . . ?
C14S C15S H15C 110.8 . . ?
H15B C15S H15C 108.8 . . ?
O4S C16S C15S 109.7(9) . . ?
O4S C16S H16B 109.7 . . ?
C15S C16S H16B 109.7 . . ?
O4S C16S H16C 109.7 . . ?
C15S C16S H16C 109.7 . . ?
H16B C16S H16C 108.2 . . ?
C16Q O4Q C13Q 103.8(12) . . ?
C16Q O4Q Na2' 136.1(13) . . ?
C13Q O4Q Na2' 120.0(13) . . ?
O4Q C13Q C14Q 108.7(9) . . ?
O4Q C13Q H13C 109.9 . . ?
C14Q C13Q H13C 109.9 . . ?
O4Q C13Q H13D 109.9 . . ?
C14Q C13Q H13D 109.9 . . ?
H13C C13Q H13D 108.3 . . ?
C13Q C14Q C15Q 104.1(8) . . ?
C13Q C14Q H14C 110.9 . . ?
C15Q C14Q H14C 110.9 . . ?
C13Q C14Q H14D 110.9 . . ?
C15Q C14Q H14D 110.9 . . ?
H14C C14Q H14D 109.0 . . ?
C14Q C15Q C16Q 105.1(7) . . ?
C14Q C15Q H15D 110.7 . . ?
C16Q C15Q H15D 110.7 . . ?
C14Q C15Q H15E 110.7 . . ?
C16Q C15Q H15E 110.7 . . ?
H15D C15Q H15E 108.8 . . ?
O4Q C16Q C15Q 109.9(9) . . ?
O4Q C16Q H16D 109.7 . . ?
C15Q C16Q H16D 109.7 . . ?
O4Q C16Q H16E 109.7 . . ?
C15Q C16Q H16E 109.7 . . ?
H16D C16Q H16E 108.2 . . ?
C17S O5S C20S 107.6(10) . . ?
C17S O5S Na2 119.7(17) . . ?
C20S O5S Na2 128.6(17) . . ?
O5S C17S C18S 107.3(10) . . ?
O5S C17S Na2 37.3(11) . . ?
C18S C17S Na2 138.0(17) . . ?
O5S C17S H17B 110.2 . . ?
C18S C17S H17B 110.2 . . ?
Na2 C17S H17B 77.8 . . ?
O5S C17S H17C 110.2 . . ?
C18S C17S H17C 110.2 . . ?
Na2 C17S H17C 105.3 . . ?
H17B C17S H17C 108.5 . . ?
C19S C18S C17S 102.5(9) . . ?
C19S C18S H18A 111.3 . . ?
C17S C18S H18A 111.3 . . ?
C19S C18S H18B 111.3 . . ?
C17S C18S H18B 111.3 . . ?
H18A C18S H18B 109.2 . . ?
C18S C19S C20S 101.7(9) . . ?
C18S C19S H19B 111.4 . . ?
C20S C19S H19B 111.4 . . ?
C18S C19S H19C 111.4 . . ?
C20S C19S H19C 111.4 . . ?
H19B C19S H19C 109.3 . . ?
O5S C20S C19S 106.7(10) . . ?
O5S C20S H20D 110.4 . . ?
C19S C20S H20D 110.4 . . ?
O5S C20S H20E 110.4 . . ?
C19S C20S H20E 110.4 . . ?
H20D C20S H20E 108.6 . . ?
C20Q O5Q C17Q 105.9(10) . . ?
C20Q O5Q Na2' 137.7(15) . . ?
C17Q O5Q Na2' 116.2(13) . . ?
O5Q C17Q C18Q 107.0(10) . . ?
O5Q C17Q H17D 110.3 . . ?
C18Q C17Q H17D 110.3 . . ?
O5Q C17Q H17E 110.3 . . ?
C18Q C17Q H17E 110.3 . . ?
H17D C17Q H17E 108.6 . . ?
C17Q C18Q C19Q 101.1(9) . . ?
C17Q C18Q H18C 111.6 . . ?
C19Q C18Q H18C 111.6 . . ?
C17Q C18Q H18D 111.6 . . ?
C19Q C18Q H18D 111.6 . . ?
H18C C18Q H18D 109.4 . . ?
C20Q C19Q C18Q 103.2(8) . . ?
C20Q C19Q H19D 111.1 . . ?
C18Q C19Q H19D 111.1 . . ?
C20Q C19Q H19E 111.1 . . ?
C18Q C19Q H19E 111.1 . . ?
H19D C19Q H19E 109.1 . . ?
O5Q C20Q C19Q 109.0(9) . . ?
O5Q C20Q H20F 109.9 . . ?
C19Q C20Q H20F 109.9 . . ?
O5Q C20Q H20G 109.9 . . ?
C19Q C20Q H20G 109.9 . . ?
H20F C20Q H20G 108.3 . . ?
C3Z O1Z C2Z 120(4) . . ?
C2Z C1Z H1ZA 109.5 . . ?
C2Z C1Z H1ZB 109.5 . . ?
H1ZA C1Z H1ZB 109.5 . . ?
C2Z C1Z H1ZC 109.5 . . ?
H1ZA C1Z H1ZC 109.5 . . ?
H1ZB C1Z H1ZC 109.5 . . ?
O1Z C2Z C1Z 101(3) . . ?
O1Z C2Z H2ZA 111.5 . . ?
C1Z C2Z H2ZA 111.5 . . ?
O1Z C2Z H2ZB 111.5 . . ?
C1Z C2Z H2ZB 111.5 . . ?
H2ZA C2Z H2ZB 109.3 . . ?
O1Z C3Z C4Z 148(6) . . ?
O1Z C3Z H3ZA 99.8 . . ?
C4Z C3Z H3ZA 99.8 . . ?
O1Z C3Z H3ZB 99.8 . . ?
C4Z C3Z H3ZB 99.8 . . ?
H3ZA C3Z H3ZB 104.1 . . ?
C3Z C4Z H4ZA 109.5 . . ?
C3Z C4Z H4ZB 109.5 . . ?
H4ZA C4Z H4ZB 109.5 . . ?
C3Z C4Z H4ZC 109.5 . . ?
H4ZA C4Z H4ZC 109.5 . . ?
H4ZB C4Z H4ZC 109.5 . . ?
C3' O1' C2' 150(5) . . ?
C2' C1' H1'A 109.5 . . ?
C2' C1' H1'B 109.5 . . ?
H1'A C1' H1'B 109.5 . . ?
C2' C1' H1'C 109.5 . . ?
H1'A C1' H1'C 109.5 . . ?
H1'B C1' H1'C 109.5 . . ?
O1' C2' C1' 147(7) . . ?
O1' C2' H2'A 100.1 . . ?
C1' C2' H2'A 100.1 . . ?
O1' C2' H2'B 100.1 . . ?
C1' C2' H2'B 100.1 . . ?
H2'A C2' H2'B 104.2 . . ?
O1' C3' C4' 134(5) . . ?
O1' C3' H3'A 103.7 . . ?
C4' C3' H3'A 103.7 . . ?
O1' C3' H3'B 103.7 . . ?
C4' C3' H3'B 103.7 . . ?
H3'A C3' H3'B 105.3 . . ?
C3' C4' H4'A 109.5 . . ?
C3' C4' H4'B 109.5 . . ?
H4'A C4' H4'B 109.5 . . ?
C3' C4' H4'C 109.5 . . ?
H4'A C4' H4'C 109.5 . . ?
H4'B C4' H4'C 109.5 . . ?

loop_
_geom_bond_atom_site_label_1
_geom_bond_atom_site_label_2
_geom_bond_distance
_geom_bond_site_symmetry_2
_geom_bond_publ_flag
Ga1 O1 1.777(6) . ?
Ga1 N2 1.903(8) . ?
Ga1 N1 1.911(7) . ?
Ga1 O2 1.931(7) . ?
Ga2 O1 1.777(7) . ?
Ga2 N3 1.898(8) . ?
Ga2 N4 1.914(8) . ?
Ga2 O3 1.925(7) . ?
Na1 O3S 2.245(13) . ?
Na1 O1S 2.352(11) . ?
Na1 O4 2.362(8) . ?
Na1 O2S 2.375(14) . ?
Na1 O1Q 2.42(4) . ?
Na1 O3Q 2.46(2) . ?
Na1 O2Q 2.466(12) . ?
Na1 O2 2.533(8) . ?
Na2 O3 2.154(16) . ?
Na2 O5S 2.177(17) . ?
Na2 O4S 2.287(16) . ?
Na2 O4 2.405(17) . ?
Na2' O5Q 2.304(15) . ?
Na2' O4Q 2.330(14) . ?
Na2' O4 2.471(15) . ?
Na2' O3 2.483(13) . ?
O2 C73 1.309(11) . ?
O3 C73 1.331(11) . ?
O4 C73 1.249(12) . ?
N1 C1 1.404(12) . ?
N1 C13 1.426(11) . ?
N2 C2 1.358(14) . ?
N2 C25 1.435(13) . ?
N3 C37 1.408(14) . ?
N3 C49 1.409(14) . ?
N4 C38 1.393(12) . ?
N4 C61 1.420(13) . ?
C1 C2 1.380(14) . ?
C1 C5 1.449(16) . ?
C2 C3 1.482(16) . ?
C3 C12 1.380(17) . ?
C3 C4 1.40(2) . ?
C4 C9 1.36(2) . ?
C4 C5 1.429(17) . ?
C5 C6 1.384(18) . ?
C6 C7 1.405(19) . ?
C6 H6A 0.9500 . ?
C7 C8 1.41(2) . ?
C7 H7A 0.9500 . ?
C8 C9 1.43(2) . ?
C8 H8A 0.9500 . ?
C9 C10 1.48(2) . ?
C10 C11 1.39(3) . ?
C10 H10A 0.9500 . ?
C11 C12 1.36(2) . ?
C11 H11A 0.9500 . ?
C12 H12A 0.9500 . ?
C13 C14 1.393(14) . ?
C13 C18 1.424(13) . ?
C14 C15 1.396(12) . ?
C14 C19 1.538(13) . ?
C15 C16 1.395(13) . ?
C15 H15A 0.9500 . ?
C16 C17 1.357(15) . ?
C16 H16A 0.9500 . ?
C17 C18 1.406(13) . ?
C17 H17A 0.9500 . ?
C18 C22 1.503(14) . ?
C19 C20 1.493(16) . ?
C19 C21 1.543(17) . ?
C19 H19A 1.0000 . ?
C20 H20A 0.9800 . ?
C20 H20B 0.9800 . ?
C20 H20C 0.9800 . ?
C21 H21A 0.9800 . ?
C21 H21B 0.9800 . ?
C21 H21C 0.9800 . ?
C22 C23' 1.535(10) . ?
C22 C24' 1.542(10) . ?
C22 C24 1.545(10) . ?
C22 C23 1.548(10) . ?
C22 H22A 1.0000 . ?
C22 H22B 1.0000 . ?
C23 H23A 0.9800 . ?
C23 H23B 0.9800 . ?
C23 H23C 0.9800 . ?
C24 H24A 0.9800 . ?
C24 H24B 0.9800 . ?
C24 H24C 0.9800 . ?
C23' H23D 0.9800 . ?
C23' H23E 0.9800 . ?
C23' H23F 0.9800 . ?
C24' H24D 0.9800 . ?
C24' H24E 0.9800 . ?
C24' H24F 0.9800 . ?
C25 C30 1.413(17) . ?
C25 C26 1.417(19) . ?
C26 C27 1.403(19) . ?
C26 C31 1.57(2) . ?
C27 C28 1.39(2) . ?
C27 H27A 0.9500 . ?
C28 C29 1.37(2) . ?
C28 H28A 0.9500 . ?
C29 C30 1.392(16) . ?
C29 H29A 0.9500 . ?
C30 C34 1.496(18) . ?
C31 C33 1.35(3) . ?
C31 C32 1.48(3) . ?
C31 H31A 1.0000 . ?
C32 H32A 0.9800 . ?
C32 H32B 0.9800 . ?
C32 H32C 0.9800 . ?
C33 H33A 0.9800 . ?
C33 H33B 0.9800 . ?
C33 H33C 0.9800 . ?
C34 C36 1.47(2) . ?
C34 C35 1.54(2) . ?
C34 H34A 1.0000 . ?
C35 H35A 0.9800 . ?
C35 H35B 0.9800 . ?
C35 H35C 0.9800 . ?
C36 H36A 0.9800 . ?
C36 H36B 0.9800 . ?
C36 H36C 0.9800 . ?
C37 C38 1.399(14) . ?
C37 C41 1.453(15) . ?
C38 C39 1.501(14) . ?
C39 C48 1.369(16) . ?
C39 C40 1.419(15) . ?
C40 C41 1.414(16) . ?
C40 C45 1.418(16) . ?
C41 C42 1.417(17) . ?
C42 C43 1.419(18) . ?
C42 H42A 0.9500 . ?
C43 C44 1.37(2) . ?
C43 H43A 0.9500 . ?
C44 C45 1.443(19) . ?
C44 H44A 0.9500 . ?
C45 C46 1.420(18) . ?
C46 C47 1.319(17) . ?
C46 H46A 0.9500 . ?
C47 C48 1.419(16) . ?
C47 H47A 0.9500 . ?
C48 H48A 0.9500 . ?
C49 C50 1.412(18) . ?
C49 C54 1.433(17) . ?
C50 C51 1.428(18) . ?
C50 C55 1.511(18) . ?
C51 C52 1.42(2) . ?
C51 H51A 0.9500 . ?
C52 C53 1.37(2) . ?
C52 H52A 0.9500 . ?
C53 C54 1.417(19) . ?
C53 H53A 0.9500 . ?
C54 C58 1.48(2) . ?
C55 C57 1.505(19) . ?
C55 C56 1.52(2) . ?
C55 H55A 1.0000 . ?
C56 H56A 0.9800 . ?
C56 H56B 0.9800 . ?
C56 H56C 0.9800 . ?
C57 H57A 0.9800 . ?
C57 H57B 0.9800 . ?
C57 H57C 0.9800 . ?
C58 C60 1.52(2) . ?
C58 C59 1.53(2) . ?
C58 H58A 1.0000 . ?
C59 H59A 0.9800 . ?
C59 H59B 0.9800 . ?
C59 H59C 0.9800 . ?
C60 H60A 0.9800 . ?
C60 H60B 0.9800 . ?
C60 H60C 0.9800 . ?
C61 C66 1.384(17) . ?
C61 C62 1.416(17) . ?
C62 C63 1.396(18) . ?
C62 C67 1.48(2) . ?
C63 C64 1.31(2) . ?
C63 H63A 0.9500 . ?
C64 C65 1.34(2) . ?
C64 H64A 0.9500 . ?
C65 C66 1.49(2) . ?
C65 H65A 0.9500 . ?
C66 C70 1.51(2) . ?
C67 C69 1.39(3) . ?
C67 C68 1.46(2) . ?
C67 H67A 1.0000 . ?
C68 H68A 0.9800 . ?
C68 H68B 0.9800 . ?
C68 H68C 0.9800 . ?
C69 H69A 0.9800 . ?
C69 H69B 0.9800 . ?
C69 H69C 0.9800 . ?
C70 C72' 1.541(10) . ?
C70 C71' 1.542(10) . ?
C70 C72 1.543(10) . ?
C70 C71 1.544(10) . ?
C70 H70A 1.0000 . ?
C70 H70B 1.0000 . ?
C71 H71A 0.9800 . ?
C71 H71B 0.9800 . ?
C71 H71C 0.9800 . ?
C72 H72A 0.9800 . ?
C72 H72B 0.9800 . ?
C72 H72C 0.9800 . ?
C71' H71D 0.9800 . ?
C71' H71E 0.9800 . ?
C71' H71F 0.9800 . ?
C72' H72D 0.9800 . ?
C72' H72E 0.9800 . ?
C72' H72F 0.9800 . ?
O1S C4S 1.401(8) . ?
O1S C1S 1.418(8) . ?
C1S C2S 1.469(9) . ?
C1S H1SA 0.9900 . ?
C1S H1SB 0.9900 . ?
C2S C3S 1.463(9) . ?
C2S H2SA 0.9900 . ?
C2S H2SB 0.9900 . ?
C3S C4S 1.461(9) . ?
C3S H3SA 0.9900 . ?
C3S H3SB 0.9900 . ?
C4S H4SA 0.9900 . ?
C4S H4SB 0.9900 . ?
O1Q C4Q 1.411(9) . ?
O1Q C1Q 1.414(9) . ?
C1Q C2Q 1.473(9) . ?
C1Q H1QA 0.9900 . ?
C1Q H1QB 0.9900 . ?
C2Q C3Q 1.472(9) . ?
C2Q H2QA 0.9900 . ?
C2Q H2QB 0.9900 . ?
C3Q C4Q 1.472(9) . ?
C3Q H3QA 0.9900 . ?
C3Q H3QB 0.9900 . ?
C4Q H4QA 0.9900 . ?
C4Q H4QB 0.9900 . ?
O2S C8S 1.408(9) . ?
O2S C5S 1.410(9) . ?
C5S C6S 1.471(9) . ?
C5S H5SA 0.9900 . ?
C5S H5SB 0.9900 . ?
C6S C7S 1.472(9) . ?
C6S H6SA 0.9900 . ?
C6S H6SB 0.9900 . ?
C7S C8S 1.470(9) . ?
C7S H7SA 0.9900 . ?
C7S H7SB 0.9900 . ?
C8S H8SA 0.9900 . ?
C8S H8SB 0.9900 . ?
O2Q C8Q 1.409(8) . ?
O2Q C5Q 1.409(8) . ?
C5Q C6Q 1.470(9) . ?
C5Q H5QA 0.9900 . ?
C5Q H5QB 0.9900 . ?
C6Q C7Q 1.467(9) . ?
C6Q H6QA 0.9900 . ?
C6Q H6QB 0.9900 . ?
C7Q C8Q 1.468(9) . ?
C7Q H7QA 0.9900 . ?
C7Q H7QB 0.9900 . ?
C8Q H8QA 0.9900 . ?
C8Q H8QB 0.9900 . ?
O3S C12S 1.411(8) . ?
O3S C9S 1.415(8) . ?
C9S C10S 1.472(9) . ?
C9S H9SA 0.9900 . ?
C9S H9SB 0.9900 . ?
C10S C11S 1.469(9) . ?
C10S H10C 0.9900 . ?
C10S H10D 0.9900 . ?
C11S C12S 1.469(9) . ?
C11S H11B 0.9900 . ?
C11S H11C 0.9900 . ?
C12S H12B 0.9900 . ?
C12S H12C 0.9900 . ?
O3Q C9Q 1.413(9) . ?
O3Q C12Q 1.414(9) . ?
C9Q C10Q 1.470(9) . ?
C9Q H9QA 0.9900 . ?
C9Q H9QB 0.9900 . ?
C10Q C11Q 1.472(9) . ?
C10Q H10E 0.9900 . ?
C10Q H10F 0.9900 . ?
C11Q C12Q 1.472(9) . ?
C11Q H11D 0.9900 . ?
C11Q H11E 0.9900 . ?
C12Q H12D 0.9900 . ?
C12Q H12E 0.9900 . ?
O4S C16S 1.406(9) . ?
O4S C13S 1.409(9) . ?
C13S C14S 1.466(9) . ?
C13S H13A 0.9900 . ?
C13S H13B 0.9900 . ?
C14S C15S 1.465(9) . ?
C14S H14A 0.9900 . ?
C14S H14B 0.9900 . ?
C15S C16S 1.465(9) . ?
C15S H15B 0.9900 . ?
C15S H15C 0.9900 . ?
C16S H16B 0.9900 . ?
C16S H16C 0.9900 . ?
O4Q C16Q 1.406(9) . ?
O4Q C13Q 1.408(9) . ?
C13Q C14Q 1.463(9) . ?
C13Q H13C 0.9900 . ?
C13Q H13D 0.9900 . ?
C14Q C15Q 1.463(9) . ?
C14Q H14C 0.9900 . ?
C14Q H14D 0.9900 . ?
C15Q C16Q 1.463(9) . ?
C15Q H15D 0.9900 . ?
C15Q H15E 0.9900 . ?
C16Q H16D 0.9900 . ?
C16Q H16E 0.9900 . ?
O5S C17S 1.408(9) . ?
O5S C20S 1.410(9) . ?
C17S C18S 1.472(9) . ?
C17S H17B 0.9900 . ?
C17S H17C 0.9900 . ?
C18S C19S 1.469(9) . ?
C18S H18A 0.9900 . ?
C18S H18B 0.9900 . ?
C19S C20S 1.475(9) . ?
C19S H19B 0.9900 . ?
C19S H19C 0.9900 . ?
C20S H20D 0.9900 . ?
C20S H20E 0.9900 . ?
O5Q C20Q 1.407(9) . ?
O5Q C17Q 1.413(9) . ?
C17Q C18Q 1.471(9) . ?
C17Q H17D 0.9900 . ?
C17Q H17E 0.9900 . ?
C18Q C19Q 1.471(9) . ?
C18Q H18C 0.9900 . ?
C18Q H18D 0.9900 . ?
C19Q C20Q 1.467(9) . ?
C19Q H19D 0.9900 . ?
C19Q H19E 0.9900 . ?
C20Q H20F 0.9900 . ?
C20Q H20G 0.9900 . ?
O1Z C3Z 1.431(6) . ?
O1Z C2Z 1.432(6) . ?
C1Z C2Z 1.540(6) . ?
C1Z H1ZA 0.9800 . ?
C1Z H1ZB 0.9800 . ?
C1Z H1ZC 0.9800 . ?
C2Z H2ZA 0.9900 . ?
C2Z H2ZB 0.9900 . ?
C3Z C4Z 1.539(6) . ?
C3Z H3ZA 0.9900 . ?
C3Z H3ZB 0.9900 . ?
C4Z H4ZA 0.9800 . ?
C4Z H4ZB 0.9800 . ?
C4Z H4ZC 0.9800 . ?
O1' C3' 1.430(6) . ?
O1' C2' 1.433(6) . ?
C1' C2' 1.542(6) . ?
C1' H1'A 0.9800 . ?
C1' H1'B 0.9800 . ?
C1' H1'C 0.9800 . ?
C2' H2'A 0.9900 . ?
C2' H2'B 0.9900 . ?
C3' C4' 1.537(6) . ?
C3' H3'A 0.9900 . ?
C3' H3'B 0.9900 . ?
C4' H4'A 0.9800 . ?
C4' H4'B 0.9800 . ?
C4' H4'C 0.9800 . ?
